data_1546779
loop_
_publ_author_name
'Bume, Desta Doro'
'Pitts, Cody Ross'
'Ghorbani, Fereshte'
'Harry, Stefan Andrew'
'Capilato, Joseph N.'
'Siegler, Maxime A.'
'Lectka, Thomas'

_publ_section_title
;
 Ketones as Directing Groups in Photocatalytic sp3 C-H Fluorination
;
_journal_name_full 'Chem. Sci.'
_journal_paper_doi 10.1039/C7SC02703F
_journal_year 2017
_chemical_absolute_configuration ad
_chemical_formula_moiety 'C25 H37 F O5'
_chemical_formula_sum 'C25 H37 F O5'
_chemical_formula_weight 436.54
_space_group_crystal_system triclinic
_space_group_IT_number 1
_space_group_name_Hall 'P 1'
_space_group_name_H-M_alt 'P 1'
_symmetry_space_group_name_Hall 'P 1'
_symmetry_space_group_name_H-M 'P 1'
_atom_sites_solution_hydrogens geom
_atom_sites_solution_primary direct
_atom_sites_solution_secondary difmap
_audit_creation_method SHELXL-2014/7
_audit_update_record
;
2017-06-15 deposited with the CCDC.
2017-08-11 downloaded from the CCDC.
;
_cell_angle_alpha 81.5019(14)
_cell_angle_beta 84.6748(15)
_cell_angle_gamma 75.0869(16)
_cell_formula_units_Z 4
_cell_length_a 6.62820(13)
_cell_length_b 12.7871(2)
_cell_length_c 29.3443(5)
_cell_measurement_reflns_used 36052
_cell_measurement_temperature 110(2)
_cell_measurement_theta_max 72.05
_cell_measurement_theta_min 3.61
_cell_volume 2373.02(7)
_computing_cell_refinement 'CrysAlisPro 1.171.38.43f (Rigaku OD, 2015)'
_computing_data_collection 'CrysAlisPro 1.171.38.43f (Rigaku OD, 2015)'
_computing_data_reduction 'CrysAlisPro 1.171.38.43f (Rigaku OD, 2015)'
_computing_molecular_graphics 'SHELXTL v6.10 (Sheldrick, 2008)'
_computing_publication_material 'SHELXTL v6.10 (Sheldrick, 2008)'
_computing_structure_refinement 'SHELXL-2014/7 (Sheldrick, 2015)'
_computing_structure_solution 'SHELXS-2014/7 (Sheldrick, 2015)'
_diffrn_ambient_temperature 110(2)
_diffrn_measured_fraction_theta_full 1.000
_diffrn_measured_fraction_theta_max 1.000
_diffrn_measurement_device_type 'SuperNova, Dual, Cu at zero, Atlas'
_diffrn_measurement_method '\w scans'
_diffrn_radiation_monochromator mirror
_diffrn_radiation_source 'SuperNova (Cu) X-ray Source'
_diffrn_radiation_type CuK\a
_diffrn_radiation_wavelength 1.54178
_diffrn_reflns_av_R_equivalents 0.0218
_diffrn_reflns_av_unetI/netI 0.0320
_diffrn_reflns_Laue_measured_fraction_full 1.000
_diffrn_reflns_Laue_measured_fraction_max 1.000
_diffrn_reflns_limit_h_max 8
_diffrn_reflns_limit_h_min -8
_diffrn_reflns_limit_k_max 15
_diffrn_reflns_limit_k_min -15
_diffrn_reflns_limit_l_max 36
_diffrn_reflns_limit_l_min -36
_diffrn_reflns_number 52212
_diffrn_reflns_point_group_measured_fraction_full 0.999
_diffrn_reflns_point_group_measured_fraction_max 0.997
_diffrn_reflns_theta_full 67.679
_diffrn_reflns_theta_max 71.899
_diffrn_reflns_theta_min 3.050
_exptl_absorpt_coefficient_mu 0.723
_exptl_absorpt_correction_T_max 0.938
_exptl_absorpt_correction_T_min 0.833
_exptl_absorpt_correction_type analytical
_exptl_absorpt_process_details
;
CrysAlisPro 1.171.38.43f (Rigaku Oxford Diffraction, 2015)
Analytical numeric absorption correction using a multifaceted crystal
            model based on expressions derived by R.C. Clark & J.S. Reid.
(Clark, R. C. & Reid, J. S. (1995). Acta Cryst. A51, 887-897)
Empirical absorption correction using spherical harmonics,
 implemented in SCALE3 ABSPACK scaling algorithm.
;
_exptl_crystal_colour colorless
_exptl_crystal_density_diffrn 1.222
_exptl_crystal_description 'thick plate'
_exptl_crystal_F_000 944
_exptl_crystal_size_max 0.33
_exptl_crystal_size_mid 0.27
_exptl_crystal_size_min 0.10
_refine_diff_density_max 0.261
_refine_diff_density_min -0.228
_refine_diff_density_rms 0.052
_refine_ls_abs_structure_details
;
 Flack x determined using 7634 quotients [(I+)-(I-)]/[(I+)+(I-)]
 (Parsons, Flack and Wagner, Acta Cryst. B69 (2013) 249-259).
;
_refine_ls_abs_structure_Flack 0.01(7)
_refine_ls_extinction_method none
_refine_ls_goodness_of_fit_ref 1.031
_refine_ls_hydrogen_treatment constr
_refine_ls_matrix_type full
_refine_ls_number_parameters 1234
_refine_ls_number_reflns 19284
_refine_ls_number_restraints 349
_refine_ls_restrained_S_all 1.027
_refine_ls_R_factor_all 0.0396
_refine_ls_R_factor_gt 0.0375
_refine_ls_shift/su_max 0.002
_refine_ls_shift/su_mean 0.000
_refine_ls_structure_factor_coef Fsqd
_refine_ls_weighting_details 'w=1/[\s^2^(Fo^2^)+(0.0821P)^2^] where P=(Fo^2^+2Fc^2^)/3'
_refine_ls_weighting_scheme calc
_refine_ls_wR_factor_gt 0.1066
_refine_ls_wR_factor_ref 0.1087
_reflns_Friedel_coverage 0.995
_reflns_Friedel_fraction_full 0.999
_reflns_Friedel_fraction_max 0.995
_reflns_number_gt 18138
_reflns_number_total 19284
_reflns_threshold_expression 'I > 2\s(I)'
_cod_data_source_file c7sc02703f2.cif
_cod_data_source_block 12_minor
_cod_database_code 1546779
_shelx_shelxl_version_number 2014/7
_twin_information
;
 * * * CRYSALIS TWIN DATA REDUCTION FINALIZING (38.43f (release 19-07-2016)) * * *
Laue class: 1bar - Friedel mate is different
Lattice type: P-lattice 
DC PROFFITRRPTWIN INFO: Step 1 - Loading orientation matrices (UB) of 2 components
 
DC PROFFITRRPTWIN INFO: Loading UB component 1
 
DC PROFFITRRPTWIN INFO: Loading UB component 2
 
DC PROFFITRRPTWIN INFO: Step 2 - Computing crossed twin laws
 
Twin law determination (relative to component 1)
Matrix 1 is taken from component 1 (   6.625   12.787   29.344    81.52    84.66    75.10)
Matrix 2 is taken from component 2 (   6.623   12.795   29.289    81.50    84.49    74.98)
Twin analysis: Component 1 with component 2
TL  =UB[1]-1*UB[2]:   1.0001   0.0008  -0.0004     0.9994  -0.9997   0.0003     0.8325  -0.0040  -1.0021   det 1.002347
TL-1=UB[2]*UB[1]-1:   0.9995   0.0008  -0.0004     0.9995  -0.9995  -0.0008     0.8263   0.0047  -0.9983   det 0.997659
Rot= -179.9050 deg around the following vectors: 
Reciprocal space (hkl): 0.8386 0.4189 0.3481
Direct space (uvw)    : 1.0000 0.0009 0.0001
 
DC PROFFITRRPTWIN INFO: Step 3 - Loading reflections of 2 components
 
DC PROFFITRRPTWIN ALL INFO: Component 1
DC PROFFITRRPTWIN INFO: Face list of component 1 
  1:   3.2394   6.5204  -1.6841  d=   0.1684
  2:  -0.1883   0.7290 -18.5190  d=   0.0576
  3:  -3.3864  -6.6036  -1.8121  d=   0.1934
  4:   0.3379  -0.4404  18.6505  d=   0.0394
  5:   0.9935   8.2938   3.3083  d=   0.1513
  6:   4.2281   3.3400   0.2953  d=   0.1489
  7:   4.1343   0.0524  -1.0974  d=   0.1505
  8:   0.0773  -7.9685  -3.4580  d=   0.1233
  9:  -4.1890  -0.5178   0.9115  d=   0.1556
 10:  -0.3962   7.7735   3.4603  d=   0.1442
 11:  -1.0049   6.9969   3.2078  d=   0.1372
 12:   0.0093  -7.0007   7.9888  d=   0.1057
 13:  -4.0054  -0.9966  -9.3305  d=   0.1362
 14:  -2.0079   0.0053 -15.6862  d=   0.0977
 15:  -1.0104   3.0049 -16.8500  d=   0.0749
 16:  -0.0099   4.0040 -15.0154  d=   0.0931
 17:  -0.0054  -2.9929 -18.0496  d=   0.0919
 18:  -3.0000  -6.9948  -9.5280  d=   0.1746
 19:   1.9935   1.0050 -15.3745  d=   0.1173
DC PROFFITRRPTWIN ALL INFO: Component 2
DC PROFFITRRPTWIN INFO: Face list of component 2 
  1:   3.2438  -3.2778   4.3884  d=   0.1684
  2:  -0.1795  -0.9024  18.3349  d=   0.0576
  3:  -3.3892   3.2168  -1.0201  d=   0.1934
  4:   0.3292   0.7633 -18.3412  d=   0.0394
  5:   0.9983  -7.2990  -2.4430  d=   0.1513
  6:   4.2285   0.8875   3.2146  d=   0.1489
  7:   4.1325   4.0806   4.5119  d=   0.1505
  8:   0.0722   8.0441   3.4788  d=   0.1233
  9:  -4.1875  -3.6700  -4.3738  d=   0.1556
 10:  -0.3911  -8.1681  -3.7455  d=   0.1442
 11:  -1.0000  -8.0000  -4.0000  d=   0.1372
 12:  -0.0000   7.0000  -8.0000  d=   0.1057
 13:  -4.0000  -3.0000   6.0000  d=   0.1362
 14:  -2.0000  -2.0000  14.0000  d=   0.0977
 15:  -1.0000  -4.0000  16.0000  d=   0.0749
 16:   0.0000  -4.0000  15.0000  d=   0.0931
 17:  -0.0000   3.0000  18.0000  d=   0.0919
 18:  -3.0000   4.0000   7.0000  d=   0.1746
 19:   2.0000   1.0000  17.0000  d=   0.1173
 
DC PROFFITRRPTWIN INFO: Step 4 - Analysing composite reflections of 2 components
 
Component 1: 59421 observations read
Component 2: 59332 observations read

65599 composite observations collected (12523 fully isolated, 53076 overlapped), 67 skipped due to one or more missing parts and 6 skipped due to I/sig<-3.0


OVERLAP STATISTICS

2 COMPONENTS

COMPONENTS 1, 2
 Overlap factor | # in range | % of all obs 
 -------------- | ---------- | ------------ 
   0.00 - 0.20  |      11356 |    17.3 <--- ALMOST SEPARATED
   0.20 - 0.40  |      10262 |    15.6
   0.40 - 0.60  |      10631 |    16.2
   0.60 - 0.80  |      11959 |    18.2
   0.80 - 1.00  |       8868 |    13.5 <--- FULLY OVERLAPPED
 -------------- | ---------- | ------------ 
      Total     |      53076 |    80.9

 
DC PROFFITRRPTWIN INFO: Step 5 - Scaling data & analysing twin ratios of 2 components
 
Computed twin ratios:
Twin 1: 69.31% (44454 common observations, 13375 merged)
Twin 2: 30.69% (38260 common observations, 13375 merged)

Preparing data for SCALE3 ABSPACK...

SCALING COMPONENT 1

28323 of 59366 reflections used for ABSPACK refinement
PROFFIT INFO: Inet (after scale3 abspack): min=-4768245.0000 max=28872034.0000
PROFFIT INFO: sig(Inet) (after scale3 abspack): min=563.4278 max=73453.1016
PROFFIT INFO: 14 observations on 'bad frames' rejected


SCALING COMPONENT 2

28676 of 59306 reflections used for ABSPACK refinement
PROFFIT INFO: Inet (after scale3 abspack): min=-16779748.0000 max=28872034.0000
PROFFIT INFO: sig(Inet) (after scale3 abspack): min=495.6320 max=98896.3516
PROFFIT INFO: 83 observations on 'bad frames' rejected

Computed twin ratios:
Twin 1: 69.33% (44442 common observations, 13371 merged)
Twin 2: 30.67% (38228 common observations, 13371 merged)

DC PROFFITRRPTWIN INFO: Determining HKLF4 overlap threshold for completeness requirement (>=80.0%)
DC PROFFITRRPTWIN INFO: New HKLF4 overlap threshold - 0.65

DC PROFFITRRPTWIN INFO: Step 6 - Decomposed intensities statistics (HKLF4)
 
COMPONENT 1

 
Note: The Rint, Rsigma and RsigmaB values are computed for redundant data only!
    Mean F2 and F2/sig(F2) are given for all measured values!
Note: The RsigmaA values are computed for all measured values!

Help: For more information about computations of rint and rsigma please look into Crysalis help: 
 file:__#HELP_DTheoryAlgorithm_DataReductionOutput.html
 

Statistics vs intensity - point group symmetry: P1
                       #        #        #      average    mean      mean        
          intensity measured   kept    unique  redundancy   F2     F2/sig(F2)   Rint   Rsigma
#---------------------------------------------------------------------------------------------
  12855628-   311215     4535     4535     1497    3.0    767973.55    90.86    0.075    0.086
    311120-   163242     4927     4927     1497    3.3    223032.93    44.85    0.071    0.085
    163128-    97632     4860     4860     1497    3.2    125293.35    32.14    0.081    0.096
     97615-    63346     4545     4545     1497    3.0     79159.31    24.77    0.078    0.090
     63324-    42105     4296     4296     1497    2.9     52237.25    19.23    0.095    0.107
     42104-    28180     4241     4241     1497    2.8     34571.23    14.66    0.100    0.109
     28168-    18285     3989     3989     1497    2.7     23074.62    11.11    0.112    0.119
     18283-    10399     3791     3791     1497    2.5     14322.05     7.72    0.140    0.147
     10399-     4470     3684     3684     1497    2.5      7322.47     4.33    0.203    0.219
      4464-  -663386     3486     3486     1500    2.3      1600.84     1.26    0.543    0.773
#-------------------------------------------------------------------------------------------
  12855628-  -663386    42354    42354    14973    2.8    144030.60    26.93    0.079    0.091
 

Statistics vs resolution - point group symmetry: P1
resolu-      #        #        #               average    mean      mean          
tion(A)   measured   kept    unique           redundancy   F2     F2/sig(F2)   Rint   Rsigma   RsigmaA
#------------------------------------------------------------------------------------------------------
 inf-1.75     4241     4241     1498             2.8    610150.07    76.63    0.083    0.092     0.010
1.75-1.41     4711     4711     1497             3.1    175696.53    32.65    0.072    0.085     0.026
1.41-1.24     5110     5110     1498             3.4    151473.97    28.81    0.087    0.108     0.029
1.24-1.13     5614     5614     1498             3.7    133954.17    27.56    0.072    0.091     0.030
1.13-1.04     5050     5050     1497             3.4     97280.25    22.35    0.071    0.083     0.036
1.04-0.97     4626     4626     1497             3.1     64097.53    17.58    0.073    0.081     0.047
0.97-0.92     4058     4058     1498             2.7     34887.94    12.69    0.086    0.093     0.066
0.92-0.88     3552     3552     1497             2.4     29069.14    12.29    0.086    0.092     0.069
0.88-0.84     3051     3051     1497             2.0     23738.98    12.20    0.080    0.083     0.071
0.84-0.81     2341     2341     1496             1.6     22995.09    14.14    0.073    0.075     0.061
#------------------------------------------------------------------------------------------------------
 inf-0.81    42354    42354    14973             2.8    144030.60    26.93    0.079    0.091     0.024
 

Statistics vs resolution (taking redundancy into account) - point group symmetry: P1
resolu-      #        #        #       %       average    mean      mean          
tion(A)    kept     theory   unique complete  redundancy   F2     F2/sig(F2)   Rint  RsigmaB
#--------------------------------------------------------------------------------------------
 inf-1.75     4241     1848     1498   81.1      2.8    610150.07   135.47    0.083    0.006
1.75-1.41     4711     1670     1497   89.6      3.1    175696.53    63.19    0.072    0.015
1.41-1.24     5110     1656     1498   90.5      3.4    151473.97    56.77    0.087    0.016
1.24-1.13     5614     1716     1498   87.3      3.7    133954.17    56.43    0.072    0.016
1.13-1.04     5050     1976     1497   75.8      3.4     97280.25    44.19    0.071    0.020
1.04-0.97     4626     2032     1497   73.7      3.1     64097.53    33.18    0.073    0.027
0.97-0.92     4058     1906     1498   78.6      2.7     34887.94    22.83    0.086    0.040
0.92-0.88     3552     1922     1497   77.9      2.4     29069.14    20.44    0.086    0.043
0.88-0.84     3051     1942     1497   77.1      2.0     23738.98    18.79    0.080    0.045
0.84-0.81     2341     2042     1496   73.3      1.6     22995.09    18.83    0.073    0.042
#--------------------------------------------------------------------------------------------
 inf-0.81    42354    18710    14973   80.0      2.8    144030.60    50.11    0.079    0.014
 

Statistics vs resolution (taking redundancy into account) - Laue group (anomalous pairs merged): P1
resolu-      #        #        #       %       average    mean      mean          
tion(A)    kept     theory   unique complete  redundancy   F2     F2/sig(F2)   Rint  RsigmaB
#--------------------------------------------------------------------------------------------
 inf-1.73     4482      961      830   86.4      5.4    587664.82   170.78    0.087    0.004
1.73-1.39     4958      887      830   93.6      6.0    171377.92    76.02    0.080    0.012
1.39-1.22     5573      881      830   94.2      6.7    148520.28    75.53    0.102    0.013
1.22-1.11     5803      910      830   91.2      7.0    130894.50    74.33    0.087    0.013
1.11-1.02     4898     1009      830   82.3      5.9     88219.19    55.31    0.080    0.017
1.02-0.96     4532      986      830   84.2      5.5     58290.47    41.96    0.082    0.023
0.96-0.91     3816      940      830   88.3      4.6     32468.05    28.50    0.105    0.033
0.91-0.87     3385      926      830   89.6      4.1     28318.89    26.57    0.098    0.035
0.87-0.84     2807      918      830   90.4      3.4     23349.75    24.48    0.093    0.038
0.84-0.81     2100      936      833   89.0      2.5     22767.54    23.62    0.082    0.037
#--------------------------------------------------------------------------------------------
 inf-0.81    42354     9355     8303   88.8      5.1    144030.60    65.46    0.088    0.011
DC PROFFITRRPTWIN INFO: Step 7 - Generating output files
 
HKLF 4
Reflections read=59351, from those 42354 with overlapping factor < 0.652 written to file D:\Data\xs1380a\twin_abs_twin1_hklf4.hkl, 16997 skipped
Use the HKLF 4 file(s) for structure solution.

HKLF 5 merged
RINT ANALYSIS FOR ALL HKLF5 REFLECTIONS
 Components measured    kept     unique redundancy F2/sig(F2) Rint      Rsigma
#------------------------------------------------------------------------------
1,2          59351     52212     19338     2.70     27.22     0.022     0.026

RINT ANALYSIS FOR OVERLAPPED REFLECTIONS
 Components measured    kept     unique redundancy F2/sig(F2) Rint      Rsigma
#------------------------------------------------------------------------------
1,2          52979     46164     16497     2.80     27.79     0.022     0.026

RINT ANALYSIS FOR ISOLATED REFLECTIONS
 Component measured     kept     unique redundancy F2/sig(F2) Rint      Rsigma
#------------------------------------------------------------------------------
     1        6372      6048      2841     2.13     22.95     0.020     0.029
     2           0         0         0     0.00      0.00     0.000     0.000

19338 merged reflections saved into file: D:\Data\xs1380a\twin_abs_twin1_hklf5.hkl

Use this hkl file in SHELXL with BASF instruction, which has (components minus 1) entries, and HKLF 5 instruction.
E.g. Two component twin: 'BASF n2' in .ins file, BASF n1 can be computed as n1 = 1.0 - n2.
E.g. Three component twin: 'BASF n2 n3' in .ins file, BASF n1 can be computed as n1 = 1.0 - (n2 + n3).

BASF 0.30673 
;
_shelx_space_group_comment
;
The symmetry employed for this shelxl refinement is uniquely defined
by the following loop, which should always be used as a source of
symmetry information in preference to the above space-group names.
They are only intended as comments.
;

loop_
_space_group_symop_operation_xyz
'x, y, z'

loop_
_atom_site_label
_atom_site_type_symbol
_atom_site_fract_x
_atom_site_fract_y
_atom_site_fract_z
_atom_site_U_iso_or_equiv
_atom_site_adp_type
_atom_site_occupancy
_atom_site_site_symmetry_order
_atom_site_calc_flag
_atom_site_refinement_flags_posn
_atom_site_refinement_flags_adp
_atom_site_refinement_flags_occupancy
_atom_site_disorder_assembly
_atom_site_disorder_group
C1A C 0.9023(6) 0.1718(3) 0.26509(13) 0.0257(7) Uani 1 1 d . . . . .
H1A1 H 0.9722 0.1020 0.2532 0.031 Uiso 1 1 calc R U . . .
H1A2 H 0.9658 0.2292 0.2480 0.031 Uiso 1 1 calc R U . . .
C2A C 0.9396(6) 0.1612(3) 0.31624(13) 0.0267(7) Uani 1 1 d . . . . .
H2A1 H 0.8838 0.1008 0.3332 0.032 Uiso 1 1 calc R U . . .
H2A2 H 1.0918 0.1433 0.3203 0.032 Uiso 1 1 calc R U . . .
C3A C 0.8347(6) 0.2661(3) 0.33620(12) 0.0232(7) Uani 1 1 d . . . . .
H3A H 0.9088 0.3238 0.3232 0.028 Uiso 1 1 calc R U . . .
C4A C 0.6041(5) 0.3066(3) 0.32647(12) 0.0242(7) Uani 1 1 d . . . . .
H4A1 H 0.5493 0.3804 0.3358 0.029 Uiso 1 1 calc R U . . .
H4A2 H 0.5253 0.2575 0.3451 0.029 Uiso 1 1 calc R U . . .
C5A C 0.5701(6) 0.3107(3) 0.27491(11) 0.0215(7) Uani 1 1 d . . . . .
H5A H 0.6426 0.3652 0.2574 0.026 Uiso 1 1 calc R U . . .
C6A C 0.3359(6) 0.3523(3) 0.26549(12) 0.0251(7) Uani 1 1 d . . . . .
H6A1 H 0.2581 0.3002 0.2820 0.030 Uiso 1 1 calc R U . . .
H6A2 H 0.2785 0.4237 0.2769 0.030 Uiso 1 1 calc R U . . .
C7A C 0.3095(5) 0.3638(3) 0.21438(12) 0.0242(7) Uani 1 1 d . . . . .
C8A C 0.4040(6) 0.2613(3) 0.19176(11) 0.0222(7) Uani 1 1 d . . . . .
H8A H 0.3278 0.2048 0.2051 0.027 Uiso 1 1 calc R U . . .
C9A C 0.6385(5) 0.2172(3) 0.20354(12) 0.0216(7) Uani 1 1 d . . . . .
H9A H 0.7105 0.2753 0.1899 0.026 Uiso 1 1 calc R U . . .
C10A C 0.6667(5) 0.2006(3) 0.25614(12) 0.0211(7) Uani 1 1 d . . . . .
C11A C 0.7425(6) 0.1161(3) 0.17945(12) 0.0277(7) Uani 1 1 d . . . . .
H11A H 0.6839 0.0545 0.1940 0.033 Uiso 1 1 calc R U . . .
H11B H 0.8941 0.0955 0.1844 0.033 Uiso 1 1 calc R U . . .
C12A C 0.7127(6) 0.1331(3) 0.12713(12) 0.0289(8) Uani 1 1 d . . . . .
H12A H 0.7873 0.1877 0.1117 0.035 Uiso 1 1 calc R U . . .
H12B H 0.7743 0.0635 0.1144 0.035 Uiso 1 1 calc R U . . .
C13A C 0.4811(6) 0.1721(3) 0.11708(11) 0.0257(7) Uani 1 1 d . . . . .
C14A C 0.3910(6) 0.2775(3) 0.13968(12) 0.0232(7) Uani 1 1 d . . . . .
H14A H 0.4830 0.3273 0.1274 0.028 Uiso 1 1 calc R U . . .
C15A C 0.1821(6) 0.3288(3) 0.11871(12) 0.0287(7) Uani 1 1 d . . . . .
H15A H 0.1519 0.4102 0.1156 0.034 Uiso 1 1 calc R U . . .
C16A C 0.2034(7) 0.2898(3) 0.07114(13) 0.0337(8) Uani 1 1 d . . . . .
H16A H 0.1804 0.3527 0.0465 0.040 Uiso 1 1 calc R U . . .
H16B H 0.1005 0.2469 0.0691 0.040 Uiso 1 1 calc R U . . .
C17A C 0.4290(7) 0.2180(3) 0.06651(12) 0.0327(8) Uani 1 1 d D . . . .
H17A H 0.5236 0.2664 0.0540 0.039 Uiso 1 1 calc R U . A 1
C18A C 0.3689(7) 0.0816(3) 0.13466(13) 0.0306(8) Uani 1 1 d . . . . .
H18A H 0.4416 0.0148 0.1215 0.046 Uiso 1 1 calc R U . . .
H18B H 0.2243 0.1046 0.1253 0.046 Uiso 1 1 calc R U . . .
H18C H 0.3691 0.0675 0.1684 0.046 Uiso 1 1 calc R U . . .
C19A C 0.5695(6) 0.1085(3) 0.28092(13) 0.0275(7) Uani 1 1 d . . . . .
H19A H 0.5466 0.1153 0.3139 0.041 Uiso 1 1 calc R U . . .
H19B H 0.6647 0.0376 0.2766 0.041 Uiso 1 1 calc R U . . .
H19C H 0.4356 0.1141 0.2679 0.041 Uiso 1 1 calc R U . . .
C20A C 0.438(4) 0.1376(16) 0.0322(7) 0.0414(13) Uani 0.58(4) 1 d D U P B 1
H20A H 0.3728 0.0786 0.0479 0.050 Uiso 0.58(4) 1 calc R U P B 1
C21A C 0.339(3) 0.1810(16) -0.0138(6) 0.040(3) Uani 0.58(4) 1 d D U P B 1
H21A H 0.4090 0.2346 -0.0310 0.061 Uiso 0.58(4) 1 calc R U P B 1
H21B H 0.1901 0.2159 -0.0082 0.061 Uiso 0.58(4) 1 calc R U P B 1
H21C H 0.3527 0.1205 -0.0318 0.061 Uiso 0.58(4) 1 calc R U P B 1
O2A O 0.660(3) 0.0887(16) 0.0219(8) 0.041(2) Uani 0.58(4) 1 d D U P B 1
C22A C 0.707(3) -0.0174(17) 0.0143(10) 0.049(4) Uani 0.58(4) 1 d D U P B 1
O3A O 0.579(3) -0.0675(17) 0.0128(8) 0.063(4) Uani 0.58(4) 1 d D U P B 1
C23A C 0.940(3) -0.0587(17) 0.0057(7) 0.061(5) Uani 0.58(4) 1 d D U P B 1
H23A H 0.9778 -0.1386 0.0104 0.092 Uiso 0.58(4) 1 calc R U P B 1
H23B H 1.0130 -0.0314 0.0272 0.092 Uiso 0.58(4) 1 calc R U P B 1
H23C H 0.9807 -0.0328 -0.0261 0.092 Uiso 0.58(4) 1 calc R U P B 1
C20E C 0.455(5) 0.136(2) 0.0322(10) 0.0414(13) Uani 0.42(4) 1 d D U P B 2
H20E H 0.3771 0.0781 0.0429 0.050 Uiso 0.42(4) 1 calc R U P B 2
C21E C 0.386(4) 0.201(2) -0.0142(9) 0.040(3) Uani 0.42(4) 1 d D U P B 2
H21D H 0.4821 0.2477 -0.0255 0.061 Uiso 0.42(4) 1 calc R U P B 2
H21E H 0.2441 0.2475 -0.0102 0.061 Uiso 0.42(4) 1 calc R U P B 2
H21F H 0.3882 0.1514 -0.0366 0.061 Uiso 0.42(4) 1 calc R U P B 2
O2E O 0.681(5) 0.091(2) 0.0276(9) 0.043(3) Uani 0.42(4) 1 d D U P B 2
C22E C 0.752(4) -0.010(2) 0.0146(13) 0.045(4) Uani 0.42(4) 1 d D U P B 2
O3E O 0.646(4) -0.075(2) 0.0174(11) 0.061(5) Uani 0.42(4) 1 d D U P B 2
C23E C 0.982(4) -0.029(2) -0.0002(10) 0.060(6) Uani 0.42(4) 1 d D U P B 2
H23D H 1.0430 -0.1069 -0.0008 0.090 Uiso 0.42(4) 1 calc R U P B 2
H23E H 1.0535 -0.0020 0.0217 0.090 Uiso 0.42(4) 1 calc R U P B 2
H23F H 0.9980 0.0107 -0.0310 0.090 Uiso 0.42(4) 1 calc R U P B 2
C24A C 1.0250(6) 0.2365(3) 0.40422(14) 0.0309(8) Uani 1 1 d . . . . .
C25A C 1.0086(7) 0.2141(4) 0.45592(14) 0.0405(10) Uani 1 1 d . . . . .
H25A H 1.1438 0.2096 0.4681 0.061 Uiso 1 1 calc R U . . .
H25B H 0.9694 0.1448 0.4652 0.061 Uiso 1 1 calc R U . . .
H25C H 0.9019 0.2732 0.4682 0.061 Uiso 1 1 calc R U . . .
O1A O 0.2278(4) 0.4505(2) 0.19302(9) 0.0314(6) Uani 1 1 d . . . . .
O4A O 0.8396(4) 0.2494(2) 0.38644(9) 0.0281(5) Uani 1 1 d . . . . .
O5A O 1.1835(5) 0.2431(3) 0.38153(11) 0.0402(7) Uani 1 1 d . . . . .
F1A F 0.0224(4) 0.2913(2) 0.14655(7) 0.0335(5) Uani 1 1 d . . . . .
C1B C 0.6785(6) 0.5249(3) 0.12431(12) 0.0295(8) Uani 1 1 d . . . . .
H1B1 H 0.8129 0.4998 0.1395 0.035 Uiso 1 1 calc R U . . .
H1B2 H 0.5836 0.4807 0.1400 0.035 Uiso 1 1 calc R U . . .
C2B C 0.7172(6) 0.5047(3) 0.07362(13) 0.0321(8) Uani 1 1 d . . . . .
H2B1 H 0.8244 0.5419 0.0585 0.038 Uiso 1 1 calc R U . . .
H2B2 H 0.7709 0.4255 0.0720 0.038 Uiso 1 1 calc R U . . .
C3B C 0.5204(7) 0.5464(3) 0.04872(13) 0.0327(8) Uani 1 1 d . . . . .
H3B H 0.4182 0.5028 0.0619 0.039 Uiso 1 1 calc R U . . .
C4B C 0.4212(6) 0.6671(3) 0.05210(12) 0.0297(8) Uani 1 1 d . . . . .
H4B1 H 0.2876 0.6905 0.0365 0.036 Uiso 1 1 calc R U . . .
H4B2 H 0.5158 0.7118 0.0368 0.036 Uiso 1 1 calc R U . . .
C5B C 0.3816(6) 0.6829(3) 0.10320(11) 0.0243(7) Uani 1 1 d . . . . .
H5B H 0.2874 0.6354 0.1171 0.029 Uiso 1 1 calc R U . . .
C6B C 0.2640(6) 0.8009(3) 0.10939(12) 0.0273(7) Uani 1 1 d . . . . .
H6B1 H 0.3524 0.8511 0.0964 0.033 Uiso 1 1 calc R U . . .
H6B2 H 0.1342 0.8217 0.0925 0.033 Uiso 1 1 calc R U . . .
C7B C 0.2104(6) 0.8112(3) 0.16009(12) 0.0250(7) Uani 1 1 d . . . . .
C8B C 0.3934(5) 0.7709(3) 0.19101(11) 0.0205(6) Uani 1 1 d . . . . .
H8B H 0.4910 0.8197 0.1829 0.025 Uiso 1 1 calc R U . . .
C9B C 0.5124(6) 0.6528(3) 0.18219(11) 0.0221(7) Uani 1 1 d . . . . .
H9B H 0.4093 0.6070 0.1901 0.027 Uiso 1 1 calc R U . . .
C10B C 0.5824(6) 0.6457(3) 0.13045(11) 0.0231(7) Uani 1 1 d . . . . .
C11B C 0.6899(6) 0.6048(3) 0.21525(12) 0.0253(7) Uani 1 1 d . . . . .
H11C H 0.7995 0.6456 0.2077 0.030 Uiso 1 1 calc R U . . .
H11D H 0.7535 0.5278 0.2106 0.030 Uiso 1 1 calc R U . . .
C12B C 0.6139(6) 0.6097(3) 0.26623(11) 0.0250(7) Uani 1 1 d . . . . .
H12C H 0.5128 0.5641 0.2748 0.030 Uiso 1 1 calc R U . . .
H12D H 0.7341 0.5804 0.2860 0.030 Uiso 1 1 calc R U . . .
C13B C 0.5095(6) 0.7276(3) 0.27424(11) 0.0208(7) Uani 1 1 d . . . . .
C14B C 0.3249(5) 0.7704(3) 0.24219(11) 0.0214(7) Uani 1 1 d . . . . .
H14B H 0.2363 0.7168 0.2492 0.026 Uiso 1 1 calc R U . . .
C15B C 0.1979(6) 0.8740(3) 0.26020(12) 0.0234(7) Uani 1 1 d . . . . .
H15B H 0.0475 0.8885 0.2533 0.028 Uiso 1 1 calc R U . . .
C16B C 0.2239(6) 0.8535(3) 0.31223(12) 0.0249(7) Uani 1 1 d . . . . .
H16C H 0.0891 0.8499 0.3292 0.030 Uiso 1 1 calc R U . . .
H16D H 0.2730 0.9129 0.3222 0.030 Uiso 1 1 calc R U . . .
C17B C 0.3886(6) 0.7426(3) 0.32177(12) 0.0234(7) Uani 1 1 d . . . . .
H17B H 0.3119 0.6838 0.3295 0.028 Uiso 1 1 calc R U . . .
C18B C 0.6719(6) 0.7965(3) 0.26610(12) 0.0242(7) Uani 1 1 d . . . . .
H18D H 0.7914 0.7612 0.2850 0.036 Uiso 1 1 calc R U . . .
H18E H 0.6081 0.8694 0.2747 0.036 Uiso 1 1 calc R U . . .
H18F H 0.7197 0.8026 0.2334 0.036 Uiso 1 1 calc R U . . .
C19B C 0.7430(6) 0.7126(3) 0.11375(12) 0.0295(8) Uani 1 1 d . . . . .
H19D H 0.8713 0.6811 0.1302 0.044 Uiso 1 1 calc R U . . .
H19E H 0.6854 0.7881 0.1199 0.044 Uiso 1 1 calc R U . . .
H19F H 0.7747 0.7113 0.0805 0.044 Uiso 1 1 calc R U . . .
C20B C 0.5152(6) 0.7408(3) 0.36248(12) 0.0240(7) Uani 1 1 d . . . . .
H20B H 0.5896 0.8007 0.3558 0.029 Uiso 1 1 calc R U . . .
C21B C 0.3854(6) 0.7520(4) 0.40795(12) 0.0312(8) Uani 1 1 d . . . . .
H21U H 0.3099 0.6943 0.4142 0.047 Uiso 1 1 calc R U . . .
H21V H 0.2849 0.8234 0.4059 0.047 Uiso 1 1 calc R U . . .
H21W H 0.4779 0.7453 0.4330 0.047 Uiso 1 1 calc R U . . .
C22B C 0.8630(6) 0.6346(4) 0.37717(12) 0.0288(8) Uani 1 1 d . . . . .
C23B C 1.0069(7) 0.5234(4) 0.37538(14) 0.0364(9) Uani 1 1 d . . . . .
H23U H 1.1516 0.5298 0.3700 0.055 Uiso 1 1 calc R U . . .
H23V H 0.9704 0.4903 0.3502 0.055 Uiso 1 1 calc R U . . .
H23W H 0.9926 0.4775 0.4048 0.055 Uiso 1 1 calc R U . . .
C24B C 0.4352(9) 0.5040(4) -0.02263(15) 0.0443(11) Uani 1 1 d . . . . .
C25B C 0.5198(11) 0.4849(5) -0.07107(17) 0.0643(17) Uani 1 1 d . . . . .
H25D H 0.4554 0.4328 -0.0818 0.096 Uiso 1 1 calc R U . . .
H25E H 0.6717 0.4556 -0.0713 0.096 Uiso 1 1 calc R U . . .
H25F H 0.4871 0.5542 -0.0916 0.096 Uiso 1 1 calc R U . . .
O1B O 0.0302(4) 0.8440(2) 0.17454(9) 0.0331(6) Uani 1 1 d . . . . .
O2B O 0.6695(4) 0.6352(2) 0.36654(9) 0.0274(5) Uani 1 1 d . . . . .
O3B O 0.9115(5) 0.7129(3) 0.38629(11) 0.0381(6) Uani 1 1 d . . . . .
O4B O 0.5752(5) 0.5294(3) 0.00056(10) 0.0407(7) Uani 1 1 d . . . . .
O5B O 0.2604(7) 0.5002(4) -0.00636(13) 0.0638(11) Uani 1 1 d . . . . .
F1B F 0.2831(4) 0.96263(17) 0.24057(7) 0.0293(4) Uani 1 1 d . . . . .
C1C C 0.3253(6) 0.6745(3) 0.75299(12) 0.0274(7) Uani 1 1 d . . . . .
H1C1 H 0.4498 0.6993 0.7392 0.033 Uiso 1 1 calc R U . . .
H1C2 H 0.2029 0.7191 0.7362 0.033 Uiso 1 1 calc R U . . .
C2C C 0.2921(7) 0.6947(3) 0.80383(13) 0.0330(8) Uani 1 1 d . . . . .
H2C1 H 0.4204 0.6574 0.8202 0.040 Uiso 1 1 calc R U . . .
H2C2 H 0.2643 0.7739 0.8057 0.040 Uiso 1 1 calc R U . . .
C3C C 0.1111(7) 0.6525(3) 0.82659(13) 0.0312(8) Uani 1 1 d . . . . .
H3C H -0.0196 0.6947 0.8114 0.037 Uiso 1 1 calc R U . . .
C4C C 0.1417(6) 0.5311(3) 0.82301(12) 0.0305(8) Uani 1 1 d . . . . .
H4C1 H 0.0185 0.5062 0.8376 0.037 Uiso 1 1 calc R U . . .
H4C2 H 0.2667 0.4878 0.8393 0.037 Uiso 1 1 calc R U . . .
C5C C 0.1693(6) 0.5146(3) 0.77193(12) 0.0249(7) Uani 1 1 d . . . . .
H5C H 0.0406 0.5610 0.7572 0.030 Uiso 1 1 calc R U . . .
C6C C 0.1788(6) 0.3967(3) 0.76545(12) 0.0277(7) Uani 1 1 d . . . . .
H6C1 H 0.3067 0.3473 0.7786 0.033 Uiso 1 1 calc R U . . .
H6C2 H 0.0560 0.3745 0.7819 0.033 Uiso 1 1 calc R U . . .
C7C C 0.1805(6) 0.3882(3) 0.71481(12) 0.0238(7) Uani 1 1 d . . . . .
C8C C 0.3489(6) 0.4298(3) 0.68447(11) 0.0215(6) Uani 1 1 d . . . . .
H8C H 0.4881 0.3812 0.6929 0.026 Uiso 1 1 calc R U . . .
C9C C 0.3416(6) 0.5477(3) 0.69417(11) 0.0228(7) Uani 1 1 d . . . . .
H9C H 0.2000 0.5933 0.6858 0.027 Uiso 1 1 calc R U . . .
C10C C 0.3556(6) 0.5540(3) 0.74629(11) 0.0230(7) Uani 1 1 d . . . . .
C11C C 0.4993(6) 0.5970(3) 0.66196(12) 0.0269(7) Uani 1 1 d . . . . .
H11E H 0.6429 0.5570 0.6701 0.032 Uiso 1 1 calc R U . . .
H11F H 0.4800 0.6740 0.6669 0.032 Uiso 1 1 calc R U . . .
C12C C 0.4763(6) 0.5924(3) 0.61059(12) 0.0250(7) Uani 1 1 d . . . . .
H12E H 0.3379 0.6382 0.6014 0.030 Uiso 1 1 calc R U . . .
H12F H 0.5851 0.6223 0.5916 0.030 Uiso 1 1 calc R U . . .
C13C C 0.4976(5) 0.4752(3) 0.60150(11) 0.0214(7) Uani 1 1 d . . . . .
C14C C 0.3288(5) 0.4316(3) 0.63295(11) 0.0211(6) Uani 1 1 d . . . . .
H14C H 0.1929 0.4850 0.6256 0.025 Uiso 1 1 calc R U . . .
C15C C 0.3209(6) 0.3278(3) 0.61442(12) 0.0240(7) Uani 1 1 d . . . . .
H15C H 0.1796 0.3127 0.6208 0.029 Uiso 1 1 calc R U . . .
C16C C 0.3720(6) 0.3498(3) 0.56247(12) 0.0255(7) Uani 1 1 d . . . . .
H16E H 0.2489 0.3534 0.5451 0.031 Uiso 1 1 calc R U . . .
H16F H 0.4895 0.2910 0.5525 0.031 Uiso 1 1 calc R U . . .
C17C C 0.4330(5) 0.4610(3) 0.55376(11) 0.0223(7) Uani 1 1 d . . . . .
H17C H 0.3045 0.5198 0.5458 0.027 Uiso 1 1 calc R U . . .
C18C C 0.7218(6) 0.4072(3) 0.61014(12) 0.0257(7) Uani 1 1 d . . . . .
H18G H 0.8218 0.4440 0.5922 0.039 Uiso 1 1 calc R U . . .
H18H H 0.7405 0.3348 0.6006 0.039 Uiso 1 1 calc R U . . .
H18I H 0.7457 0.3995 0.6431 0.039 Uiso 1 1 calc R U . . .
C19C C 0.5686(6) 0.4879(3) 0.76377(13) 0.0294(7) Uani 1 1 d . . . . .
H19G H 0.6791 0.5209 0.7483 0.044 Uiso 1 1 calc R U . . .
H19H H 0.5947 0.4127 0.7570 0.044 Uiso 1 1 calc R U . . .
H19I H 0.5679 0.4881 0.7972 0.044 Uiso 1 1 calc R U . . .
C20C C 0.5936(6) 0.4630(3) 0.51351(12) 0.0252(7) Uani 1 1 d . . . . .
H20C H 0.7215 0.4029 0.5202 0.030 Uiso 1 1 calc R U . . .
C21C C 0.5130(7) 0.4529(4) 0.46784(13) 0.0318(8) Uani 1 1 d . . . . .
H21X H 0.3861 0.5110 0.4615 0.048 Uiso 1 1 calc R U . . .
H21Y H 0.4808 0.3817 0.4696 0.048 Uiso 1 1 calc R U . . .
H21Z H 0.6202 0.4594 0.4430 0.048 Uiso 1 1 calc R U . . .
C22C C 0.8455(6) 0.5704(3) 0.49855(12) 0.0285(8) Uani 1 1 d . . . . .
C23C C 0.8800(8) 0.6809(4) 0.49998(15) 0.0387(9) Uani 1 1 d . . . . .
H23X H 0.9295 0.6837 0.5301 0.058 Uiso 1 1 calc R U . . .
H23Y H 0.7483 0.7364 0.4951 0.058 Uiso 1 1 calc R U . . .
H23Z H 0.9849 0.6951 0.4757 0.058 Uiso 1 1 calc R U . . .
C24C C -0.1008(9) 0.6821(4) 0.89646(16) 0.0464(11) Uani 1 1 d . . . . .
C25C C -0.0977(11) 0.6986(5) 0.94574(18) 0.0621(15) Uani 1 1 d . . . . .
H25G H -0.2387 0.7348 0.9569 0.093 Uiso 1 1 calc R U . . .
H25H H -0.0017 0.7441 0.9482 0.093 Uiso 1 1 calc R U . . .
H25I H -0.0507 0.6277 0.9645 0.093 Uiso 1 1 calc R U . . .
O1C O 0.0490(5) 0.3548(2) 0.69924(9) 0.0331(6) Uani 1 1 d . . . . .
O2C O 0.6458(4) 0.5685(2) 0.50986(9) 0.0274(5) Uani 1 1 d . . . . .
O3C O 0.9805(5) 0.4925(3) 0.48886(11) 0.0398(7) Uani 1 1 d . . . . .
O4C O 0.0923(5) 0.6708(3) 0.87474(10) 0.0401(7) Uani 1 1 d . . . . .
O5C O -0.2502(6) 0.6773(3) 0.87801(13) 0.0583(10) Uani 1 1 d . . . . .
F1C F 0.4792(4) 0.23946(17) 0.63430(7) 0.0296(5) Uani 1 1 d . . . . .
C1D C 1.3278(6) 0.0315(3) 0.60789(12) 0.0243(7) Uani 1 1 d . . . . .
H1D1 H 1.3191 0.1008 0.6201 0.029 Uiso 1 1 calc R U . . .
H1D2 H 1.4340 -0.0265 0.6248 0.029 Uiso 1 1 calc R U . . .
C2D C 1.3974(6) 0.0432(3) 0.55642(12) 0.0254(7) Uani 1 1 d . . . . .
H2D1 H 1.2959 0.1040 0.5396 0.030 Uiso 1 1 calc R U . . .
H2D2 H 1.5355 0.0608 0.5525 0.030 Uiso 1 1 calc R U . . .
C3D C 1.4122(5) -0.0618(3) 0.53630(11) 0.0224(7) Uani 1 1 d . . . . .
H3D H 1.5326 -0.1198 0.5492 0.027 Uiso 1 1 calc R U . . .
C4D C 1.2123(6) -0.1015(3) 0.54607(12) 0.0239(7) Uani 1 1 d . . . . .
H4D1 H 1.2370 -0.1749 0.5364 0.029 Uiso 1 1 calc R U . . .
H4D2 H 1.1002 -0.0515 0.5277 0.029 Uiso 1 1 calc R U . . .
C5D C 1.1409(5) -0.1069(3) 0.59738(11) 0.0203(6) Uani 1 1 d . . . . .
H5D H 1.2537 -0.1616 0.6146 0.024 Uiso 1 1 calc R U . . .
C6D C 0.9419(6) -0.1488(3) 0.60694(12) 0.0244(7) Uani 1 1 d . . . . .
H6D1 H 0.8253 -0.0968 0.5906 0.029 Uiso 1 1 calc R U . . .
H6D2 H 0.9651 -0.2201 0.5954 0.029 Uiso 1 1 calc R U . . .
C7D C 0.8865(5) -0.1609(3) 0.65800(12) 0.0231(7) Uani 1 1 d . . . . .
C8D C 0.8606(6) -0.0587(3) 0.68078(11) 0.0213(6) Uani 1 1 d . . . . .
H8D H 0.7388 -0.0019 0.6676 0.026 Uiso 1 1 calc R U . . .
C9D C 1.0604(6) -0.0150(3) 0.66919(11) 0.0226(7) Uani 1 1 d . . . . .
H9D H 1.1790 -0.0734 0.6827 0.027 Uiso 1 1 calc R U . . .
C10D C 1.1140(5) 0.0032(3) 0.61654(11) 0.0212(7) Uani 1 1 d . . . . .
C11D C 1.0437(6) 0.0863(3) 0.69371(12) 0.0279(7) Uani 1 1 d . . . . .
H11G H 1.1778 0.1080 0.6883 0.034 Uiso 1 1 calc R U . . .
H11H H 0.9335 0.1475 0.6798 0.034 Uiso 1 1 calc R U . . .
C12D C 0.9927(6) 0.0674(3) 0.74605(12) 0.0291(8) Uani 1 1 d . . . . .
H12G H 1.1103 0.0124 0.7608 0.035 Uiso 1 1 calc R U . . .
H12H H 0.9755 0.1363 0.7592 0.035 Uiso 1 1 calc R U . . .
C13D C 0.7933(6) 0.0279(3) 0.75634(12) 0.0256(7) Uani 1 1 d . . . . .
C14D C 0.8219(5) -0.0768(3) 0.73323(11) 0.0238(7) Uani 1 1 d . . . . .
H14D H 0.9535 -0.1275 0.7451 0.029 Uiso 1 1 calc R U . . .
C15D C 0.6475(6) -0.1285(3) 0.75401(13) 0.0295(8) Uani 1 1 d . . . . .
H15D H 0.6952 -0.2098 0.7562 0.035 Uiso 1 1 calc R U . . .
C16D C 0.5995(7) -0.0928(4) 0.80252(13) 0.0357(9) Uani 1 1 d . . . . .
H16G H 0.6214 -0.1573 0.8264 0.043 Uiso 1 1 calc R U . . .
H16H H 0.4527 -0.0499 0.8059 0.043 Uiso 1 1 calc R U . . .
C17D C 0.7518(7) -0.0223(3) 0.80723(12) 0.0322(8) Uani 1 1 d D . . . .
H17D H 0.8861 -0.0733 0.8174 0.039 Uiso 1 1 calc R U . C 1
C18D C 0.6012(7) 0.1196(3) 0.74073(13) 0.0338(8) Uani 1 1 d . . . . .
H18J H 0.5986 0.1851 0.7546 0.051 Uiso 1 1 calc R U . . .
H18K H 0.4732 0.0956 0.7507 0.051 Uiso 1 1 calc R U . . .
H18L H 0.6099 0.1361 0.7070 0.051 Uiso 1 1 calc R U . . .
C19D C 0.9456(6) 0.0957(3) 0.59222(12) 0.0265(7) Uani 1 1 d . . . . .
H19J H 0.9659 0.1664 0.5971 0.040 Uiso 1 1 calc R U . . .
H19K H 0.8066 0.0893 0.6050 0.040 Uiso 1 1 calc R U . . .
H19L H 0.9570 0.0903 0.5591 0.040 Uiso 1 1 calc R U . . .
C20D C 0.679(5) 0.057(2) 0.8426(8) 0.0422(18) Uani 0.53(4) 1 d D U P D 1
H20D H 0.5496 0.1140 0.8339 0.051 Uiso 0.53(4) 1 calc R U P D 1
C21D C 0.653(4) -0.007(3) 0.8902(10) 0.048(4) Uani 0.53(4) 1 d D U P D 1
H21G H 0.7852 -0.0593 0.8980 0.071 Uiso 0.53(4) 1 calc R U P D 1
H21H H 0.5443 -0.0467 0.8899 0.071 Uiso 0.53(4) 1 calc R U P D 1
H21I H 0.6113 0.0437 0.9133 0.071 Uiso 0.53(4) 1 calc R U P D 1
O2D O 0.858(4) 0.1034(16) 0.8470(9) 0.047(3) Uani 0.53(4) 1 d D U P D 1
C22D C 0.812(4) 0.2024(15) 0.8617(7) 0.054(4) Uani 0.53(4) 1 d D U P D 1
O3D O 0.637(4) 0.257(2) 0.8669(10) 0.090(6) Uani 0.53(4) 1 d D U P D 1
C23D C 1.010(4) 0.2275(17) 0.8735(7) 0.068(5) Uani 0.53(4) 1 d D U P D 1
H23G H 0.9800 0.3039 0.8789 0.103 Uiso 0.53(4) 1 calc R U P D 1
H23H H 1.1152 0.2149 0.8478 0.103 Uiso 0.53(4) 1 calc R U P D 1
H23I H 1.0632 0.1799 0.9014 0.103 Uiso 0.53(4) 1 calc R U P D 1
C20F C 0.657(5) 0.053(2) 0.8431(9) 0.0422(18) Uani 0.47(4) 1 d D U P D 2
H20F H 0.5326 0.1074 0.8301 0.051 Uiso 0.47(4) 1 calc R U P D 2
C21F C 0.588(4) -0.002(3) 0.8892(10) 0.046(5) Uani 0.47(4) 1 d D U P D 2
H21J H 0.6964 -0.0675 0.8989 0.069 Uiso 0.47(4) 1 calc R U P D 2
H21K H 0.4574 -0.0217 0.8862 0.069 Uiso 0.47(4) 1 calc R U P D 2
H21L H 0.5663 0.0489 0.9123 0.069 Uiso 0.47(4) 1 calc R U P D 2
O2F O 0.814(4) 0.1119(17) 0.8499(10) 0.047(3) Uani 0.47(4) 1 d D U P D 2
C22F C 0.738(4) 0.2141(17) 0.8607(9) 0.055(4) Uani 0.47(4) 1 d D U P D 2
O3F O 0.559(4) 0.2611(15) 0.8629(8) 0.068(5) Uani 0.47(4) 1 d D U P D 2
C23F C 0.919(5) 0.2568(17) 0.8713(7) 0.062(5) Uani 0.47(4) 1 d D U P D 2
H23J H 0.8772 0.3368 0.8678 0.092 Uiso 0.47(4) 1 calc R U P D 2
H23K H 1.0389 0.2325 0.8501 0.092 Uiso 0.47(4) 1 calc R U P D 2
H23L H 0.9565 0.2289 0.9031 0.092 Uiso 0.47(4) 1 calc R U P D 2
C24D C 1.6300(6) -0.0313(3) 0.46844(13) 0.0290(8) Uani 1 1 d . . . . .
C25D C 1.6339(8) -0.0082(4) 0.41672(14) 0.0395(10) Uani 1 1 d . . . . .
H25J H 1.6847 0.0575 0.4066 0.059 Uiso 1 1 calc R U . . .
H25K H 1.4924 0.0033 0.4065 0.059 Uiso 1 1 calc R U . . .
H25L H 1.7273 -0.0702 0.4034 0.059 Uiso 1 1 calc R U . . .
O1D O 0.8710(4) -0.2483(2) 0.67927(9) 0.0312(6) Uani 1 1 d . . . . .
O4D O 1.4421(4) -0.0444(2) 0.48617(8) 0.0262(5) Uani 1 1 d . . . . .
O5D O 1.7736(5) -0.0378(3) 0.49135(10) 0.0412(7) Uani 1 1 d . . . . .
F1D F 0.4704(4) -0.0896(2) 0.72784(8) 0.0358(5) Uani 1 1 d . . . . .

loop_
_atom_site_aniso_label
_atom_site_aniso_U_11
_atom_site_aniso_U_22
_atom_site_aniso_U_33
_atom_site_aniso_U_23
_atom_site_aniso_U_13
_atom_site_aniso_U_12
C1A 0.0222(18) 0.0204(17) 0.0321(17) -0.0089(13) 0.0031(13) 0.0002(14)
C2A 0.0201(18) 0.0230(18) 0.0335(18) -0.0059(13) 0.0025(12) 0.0008(13)
C3A 0.0218(17) 0.0225(17) 0.0254(16) -0.0051(12) 0.0025(12) -0.0058(14)
C4A 0.0198(18) 0.0220(17) 0.0302(17) -0.0087(13) 0.0026(12) -0.0024(13)
C5A 0.0212(17) 0.0144(15) 0.0279(16) -0.0060(12) 0.0030(12) -0.0022(13)
C6A 0.0199(17) 0.0219(17) 0.0331(17) -0.0109(13) 0.0047(12) -0.0024(13)
C7A 0.0181(17) 0.0234(18) 0.0313(17) -0.0095(13) 0.0050(12) -0.0044(13)
C8A 0.0215(17) 0.0182(16) 0.0274(16) -0.0070(12) 0.0048(12) -0.0058(13)
C9A 0.0195(16) 0.0142(15) 0.0299(16) -0.0084(12) 0.0056(12) -0.0015(12)
C10A 0.0174(16) 0.0165(16) 0.0307(16) -0.0080(12) 0.0044(12) -0.0059(12)
C11A 0.0288(19) 0.0218(17) 0.0297(17) -0.0109(13) 0.0027(13) 0.0017(14)
C12A 0.031(2) 0.0262(19) 0.0285(17) -0.0111(14) 0.0056(13) -0.0036(15)
C13A 0.034(2) 0.0203(16) 0.0240(15) -0.0085(12) 0.0050(13) -0.0074(14)
C14A 0.0242(18) 0.0194(16) 0.0263(16) -0.0071(12) 0.0066(12) -0.0063(13)
C15A 0.0289(19) 0.0294(18) 0.0270(17) -0.0021(14) 0.0042(13) -0.0088(15)
C16A 0.041(2) 0.034(2) 0.0255(17) -0.0051(14) 0.0017(14) -0.0087(17)
C17A 0.045(2) 0.0285(19) 0.0235(16) -0.0044(14) 0.0054(14) -0.0091(16)
C18A 0.041(2) 0.0258(18) 0.0298(17) -0.0078(14) 0.0016(14) -0.0150(16)
C19A 0.035(2) 0.0176(16) 0.0316(17) -0.0044(13) 0.0033(14) -0.0096(14)
C20A 0.053(4) 0.042(2) 0.0284(18) -0.0137(16) 0.004(2) -0.008(2)
C21A 0.045(7) 0.050(6) 0.034(2) -0.021(4) -0.005(4) -0.016(4)
O2A 0.049(4) 0.042(3) 0.033(6) -0.019(3) -0.006(3) -0.001(3)
C22A 0.067(7) 0.042(5) 0.030(4) -0.005(4) -0.012(6) 0.004(6)
O3A 0.096(10) 0.040(5) 0.051(5) -0.014(4) -0.011(7) -0.008(7)
C23A 0.081(9) 0.049(9) 0.043(6) -0.018(6) -0.019(6) 0.014(7)
C20E 0.053(4) 0.042(2) 0.0284(18) -0.0137(16) 0.004(2) -0.008(2)
C21E 0.045(7) 0.050(6) 0.034(2) -0.021(4) -0.005(4) -0.016(4)
O2E 0.059(7) 0.045(5) 0.020(5) -0.016(4) -0.001(4) 0.005(5)
C22E 0.072(8) 0.036(5) 0.021(5) -0.013(4) -0.009(7) 0.006(6)
O3E 0.084(12) 0.037(6) 0.057(9) -0.007(5) -0.003(8) -0.006(8)
C23E 0.074(11) 0.034(9) 0.051(8) -0.014(7) 0.003(7) 0.027(8)
C24A 0.028(2) 0.029(2) 0.0331(19) -0.0054(15) -0.0025(14) -0.0027(15)
C25A 0.039(3) 0.045(3) 0.033(2) -0.0029(17) -0.0029(16) -0.0041(19)
O1A 0.0339(15) 0.0205(13) 0.0376(13) -0.0079(10) -0.0003(10) -0.0012(11)
O4A 0.0242(13) 0.0332(14) 0.0271(13) -0.0060(10) 0.0015(9) -0.0076(11)
O5A 0.0263(15) 0.056(2) 0.0406(16) -0.0052(14) -0.0013(11) -0.0155(14)
F1A 0.0299(12) 0.0437(14) 0.0295(10) -0.0062(9) 0.0048(8) -0.0151(10)
C1B 0.035(2) 0.0256(18) 0.0271(17) -0.0093(13) 0.0009(13) -0.0038(15)
C2B 0.037(2) 0.0296(19) 0.0301(18) -0.0134(14) 0.0012(14) -0.0052(16)
C3B 0.041(2) 0.034(2) 0.0263(17) -0.0136(14) 0.0029(14) -0.0118(16)
C4B 0.034(2) 0.033(2) 0.0252(16) -0.0091(14) -0.0036(12) -0.0094(15)
C5B 0.0279(18) 0.0224(17) 0.0238(15) -0.0071(12) 0.0011(12) -0.0068(13)
C6B 0.0298(19) 0.0267(18) 0.0246(16) -0.0053(13) -0.0038(12) -0.0039(14)
C7B 0.0282(19) 0.0208(16) 0.0267(17) -0.0050(12) -0.0013(13) -0.0063(14)
C8B 0.0221(17) 0.0158(15) 0.0232(15) -0.0041(11) -0.0016(11) -0.0027(13)
C9B 0.0253(18) 0.0165(16) 0.0247(15) -0.0062(12) 0.0021(12) -0.0047(13)
C10B 0.0249(18) 0.0178(15) 0.0265(16) -0.0064(12) -0.0025(12) -0.0026(13)
C11B 0.0296(19) 0.0175(16) 0.0262(16) -0.0054(12) -0.0025(13) 0.0005(13)
C12B 0.033(2) 0.0170(16) 0.0246(16) -0.0033(12) -0.0016(13) -0.0047(14)
C13B 0.0281(19) 0.0136(15) 0.0218(14) -0.0032(11) 0.0011(12) -0.0076(13)
C14B 0.0242(18) 0.0171(16) 0.0247(15) -0.0051(12) 0.0018(12) -0.0084(13)
C15B 0.0226(18) 0.0196(16) 0.0277(16) -0.0052(12) 0.0029(12) -0.0050(13)
C16B 0.0248(18) 0.0238(17) 0.0262(16) -0.0075(13) 0.0040(12) -0.0055(14)
C17B 0.0276(19) 0.0201(16) 0.0247(15) -0.0052(12) 0.0024(12) -0.0096(14)
C18B 0.0244(17) 0.0237(17) 0.0263(15) -0.0054(13) 0.0015(12) -0.0089(14)
C19B 0.029(2) 0.034(2) 0.0278(16) -0.0070(14) 0.0033(13) -0.0134(15)
C20B 0.0257(18) 0.0206(17) 0.0264(16) -0.0056(13) 0.0005(12) -0.0062(14)
C21B 0.034(2) 0.038(2) 0.0223(16) -0.0074(14) 0.0008(13) -0.0086(16)
C22B 0.0279(19) 0.037(2) 0.0205(15) -0.0039(14) 0.0003(12) -0.0073(16)
C23B 0.031(2) 0.041(2) 0.0323(18) -0.0079(16) -0.0025(14) 0.0020(17)
C24B 0.071(3) 0.031(2) 0.035(2) -0.0006(16) -0.020(2) -0.016(2)
C25B 0.116(5) 0.048(3) 0.032(2) -0.0134(19) -0.022(2) -0.014(3)
O1B 0.0258(14) 0.0398(16) 0.0334(13) -0.0116(11) -0.0027(10) -0.0035(12)
O2B 0.0302(14) 0.0233(13) 0.0291(12) -0.0061(10) -0.0027(9) -0.0055(11)
O3B 0.0337(16) 0.0374(16) 0.0473(16) -0.0103(13) -0.0063(12) -0.0121(13)
O4B 0.0452(17) 0.0490(18) 0.0315(14) -0.0200(12) -0.0017(11) -0.0096(14)
O5B 0.076(3) 0.082(3) 0.0467(19) 0.0059(17) -0.0227(17) -0.044(2)
F1B 0.0360(12) 0.0175(10) 0.0331(10) -0.0051(8) 0.0037(8) -0.0050(9)
C1C 0.033(2) 0.0218(17) 0.0296(17) -0.0085(13) -0.0002(13) -0.0082(14)
C2C 0.040(2) 0.0278(19) 0.0346(19) -0.0151(14) -0.0012(14) -0.0078(16)
C3C 0.038(2) 0.0287(19) 0.0292(17) -0.0109(14) 0.0025(13) -0.0090(15)
C4C 0.035(2) 0.0281(19) 0.0298(17) -0.0093(13) 0.0023(13) -0.0086(15)
C5C 0.0238(18) 0.0220(17) 0.0284(17) -0.0044(13) -0.0019(12) -0.0042(13)
C6C 0.032(2) 0.0245(17) 0.0276(16) -0.0039(13) -0.0003(13) -0.0092(14)
C7C 0.0249(18) 0.0172(15) 0.0300(17) -0.0032(12) -0.0015(13) -0.0063(13)
C8C 0.0223(16) 0.0164(16) 0.0266(15) -0.0053(12) -0.0035(12) -0.0043(12)
C9C 0.0248(18) 0.0160(15) 0.0274(16) -0.0063(12) -0.0009(12) -0.0028(13)
C10C 0.0244(18) 0.0212(16) 0.0241(15) -0.0093(12) -0.0017(12) -0.0031(13)
C11C 0.033(2) 0.0218(17) 0.0292(16) -0.0080(13) 0.0004(13) -0.0102(14)
C12C 0.0303(19) 0.0157(16) 0.0285(16) -0.0042(12) 0.0007(13) -0.0050(14)
C13C 0.0213(17) 0.0196(16) 0.0237(15) -0.0055(12) -0.0009(11) -0.0045(13)
C14C 0.0194(17) 0.0170(16) 0.0265(16) -0.0032(12) -0.0022(11) -0.0036(12)
C15C 0.0228(18) 0.0205(17) 0.0286(16) -0.0054(12) -0.0058(12) -0.0021(13)
C16C 0.0268(18) 0.0212(17) 0.0292(17) -0.0072(13) -0.0050(13) -0.0039(14)
C17C 0.0227(17) 0.0180(16) 0.0260(15) -0.0042(12) -0.0020(12) -0.0040(13)
C18C 0.0265(18) 0.0212(17) 0.0299(16) -0.0066(13) -0.0028(12) -0.0042(14)
C19C 0.0260(19) 0.0298(18) 0.0321(17) -0.0089(14) -0.0058(13) -0.0020(14)
C20C 0.0262(18) 0.0247(18) 0.0242(15) -0.0046(13) -0.0008(12) -0.0046(14)
C21C 0.036(2) 0.034(2) 0.0273(17) -0.0080(14) 0.0004(14) -0.0097(16)
C22C 0.031(2) 0.033(2) 0.0217(15) -0.0054(13) 0.0003(13) -0.0085(16)
C23C 0.044(2) 0.040(2) 0.036(2) -0.0095(17) 0.0012(16) -0.016(2)
C24C 0.057(3) 0.035(2) 0.039(2) -0.0052(17) 0.014(2) -0.003(2)
C25C 0.087(4) 0.051(3) 0.042(3) -0.014(2) 0.022(2) -0.011(3)
O1C 0.0354(15) 0.0361(15) 0.0338(13) -0.0079(11) -0.0005(10) -0.0181(12)
O2C 0.0280(14) 0.0243(13) 0.0290(12) -0.0047(9) 0.0018(9) -0.0053(10)
O3C 0.0290(15) 0.0407(17) 0.0500(17) -0.0102(13) 0.0039(12) -0.0085(13)
O4C 0.0488(18) 0.0402(16) 0.0333(14) -0.0192(12) 0.0066(11) -0.0097(13)
O5C 0.044(2) 0.069(2) 0.0495(19) 0.0032(16) 0.0089(15) -0.0024(17)
F1C 0.0354(12) 0.0169(10) 0.0357(11) -0.0044(8) -0.0088(8) -0.0021(9)
C1D 0.0231(17) 0.0228(17) 0.0311(17) -0.0096(13) -0.0031(13) -0.0087(14)
C2D 0.0246(19) 0.0242(17) 0.0288(16) -0.0061(13) -0.0017(12) -0.0068(14)
C3D 0.0184(16) 0.0228(17) 0.0267(16) -0.0052(12) -0.0027(12) -0.0046(13)
C4D 0.0246(18) 0.0230(17) 0.0259(16) -0.0093(12) -0.0001(12) -0.0062(14)
C5D 0.0181(16) 0.0202(16) 0.0247(15) -0.0081(12) -0.0013(11) -0.0052(13)
C6D 0.0250(18) 0.0256(18) 0.0269(16) -0.0109(13) -0.0004(12) -0.0101(14)
C7D 0.0176(16) 0.0238(17) 0.0294(16) -0.0078(13) -0.0043(12) -0.0044(13)
C8D 0.0221(17) 0.0194(16) 0.0222(15) -0.0069(12) -0.0006(11) -0.0028(13)
C9D 0.0239(17) 0.0199(16) 0.0253(15) -0.0084(12) -0.0023(12) -0.0042(13)
C10D 0.0229(18) 0.0175(16) 0.0238(15) -0.0063(12) -0.0033(12) -0.0037(13)
C11D 0.033(2) 0.0219(17) 0.0313(17) -0.0117(14) -0.0004(13) -0.0066(15)
C12D 0.036(2) 0.0233(18) 0.0289(17) -0.0127(13) -0.0037(14) -0.0038(15)
C13D 0.0291(19) 0.0225(17) 0.0225(15) -0.0071(13) -0.0027(12) 0.0014(14)
C14D 0.0223(17) 0.0212(16) 0.0255(16) -0.0058(12) -0.0035(12) 0.0013(13)
C15D 0.0269(19) 0.032(2) 0.0291(17) -0.0049(14) -0.0021(13) -0.0063(15)
C16D 0.036(2) 0.042(2) 0.0284(18) -0.0040(15) 0.0037(14) -0.0118(17)
C17D 0.038(2) 0.0296(19) 0.0260(17) -0.0068(14) -0.0037(13) -0.0001(15)
C18D 0.035(2) 0.0274(19) 0.0311(17) -0.0031(14) -0.0011(14) 0.0047(16)
C19D 0.0258(19) 0.0230(17) 0.0293(16) -0.0051(13) -0.0033(13) -0.0016(14)
C20D 0.059(5) 0.038(2) 0.0296(19) -0.0135(17) 0.004(2) -0.009(3)
C21D 0.052(9) 0.063(8) 0.034(5) -0.019(5) 0.007(7) -0.021(8)
O2D 0.072(7) 0.040(4) 0.031(4) -0.016(3) 0.003(5) -0.014(4)
C22D 0.098(9) 0.033(5) 0.028(4) -0.010(4) 0.012(6) -0.014(6)
O3D 0.112(13) 0.056(7) 0.091(9) -0.030(6) 0.009(9) 0.003(9)
C23D 0.114(13) 0.046(8) 0.047(6) -0.010(6) -0.009(8) -0.018(8)
C20F 0.059(5) 0.038(2) 0.0296(19) -0.0135(17) 0.004(2) -0.009(3)
C21F 0.063(12) 0.050(7) 0.023(5) -0.013(4) 0.014(8) -0.014(10)
O2F 0.074(8) 0.035(4) 0.034(4) -0.019(3) 0.012(5) -0.015(5)
C22F 0.090(10) 0.034(6) 0.034(5) -0.008(4) 0.020(7) -0.008(7)
O3F 0.114(12) 0.025(5) 0.058(6) -0.013(4) 0.004(8) -0.002(7)
C23F 0.115(13) 0.033(8) 0.047(6) -0.014(6) 0.017(8) -0.040(8)
C24D 0.0264(19) 0.029(2) 0.0315(19) -0.0065(15) 0.0026(14) -0.0067(15)
C25D 0.042(3) 0.048(3) 0.033(2) -0.0054(17) 0.0065(16) -0.021(2)
O1D 0.0359(15) 0.0252(14) 0.0354(13) -0.0076(10) -0.0007(10) -0.0115(11)
O4D 0.0251(13) 0.0299(14) 0.0256(12) -0.0060(10) -0.0011(9) -0.0092(11)
O5D 0.0286(16) 0.059(2) 0.0379(15) -0.0040(14) -0.0015(12) -0.0156(14)
F1D 0.0260(12) 0.0435(14) 0.0373(12) -0.0031(10) -0.0036(8) -0.0081(10)

loop_
_atom_type_symbol
_atom_type_description
_atom_type_scat_dispersion_real
_atom_type_scat_dispersion_imag
_atom_type_scat_source
C C 0.0181 0.0091 'International Tables Vol C Tables 4.2.6.8 and 6.1.1.4'
H H 0.0000 0.0000 'International Tables Vol C Tables 4.2.6.8 and 6.1.1.4'
O O 0.0492 0.0322 'International Tables Vol C Tables 4.2.6.8 and 6.1.1.4'
F F 0.0727 0.0534 'International Tables Vol C Tables 4.2.6.8 and 6.1.1.4'

loop_
_geom_angle_atom_site_label_1
_geom_angle_atom_site_label_2
_geom_angle_atom_site_label_3
_geom_angle
C2A C1A C10A 112.1(3)
C2A C1A H1A1 109.2
C10A C1A H1A1 109.2
C2A C1A H1A2 109.2
C10A C1A H1A2 109.2
H1A1 C1A H1A2 107.9
C3A C2A C1A 111.3(3)
C3A C2A H2A1 109.4
C1A C2A H2A1 109.4
C3A C2A H2A2 109.4
C1A C2A H2A2 109.4
H2A1 C2A H2A2 108.0
O4A C3A C2A 110.8(3)
O4A C3A C4A 105.2(3)
C2A C3A C4A 112.8(3)
O4A C3A H3A 109.3
C2A C3A H3A 109.3
C4A C3A H3A 109.3
C3A C4A C5A 111.4(3)
C3A C4A H4A1 109.4
C5A C4A H4A1 109.4
C3A C4A H4A2 109.4
C5A C4A H4A2 109.4
H4A1 C4A H4A2 108.0
C4A C5A C6A 110.9(3)
C4A C5A C10A 113.1(3)
C6A C5A C10A 111.2(3)
C4A C5A H5A 107.1
C6A C5A H5A 107.1
C10A C5A H5A 107.1
C7A C6A C5A 109.5(3)
C7A C6A H6A1 109.8
C5A C6A H6A1 109.8
C7A C6A H6A2 109.8
C5A C6A H6A2 109.8
H6A1 C6A H6A2 108.2
O1A C7A C6A 121.6(3)
O1A C7A C8A 123.1(3)
C6A C7A C8A 115.2(3)
C14A C8A C7A 114.2(3)
C14A C8A C9A 108.9(3)
C7A C8A C9A 109.2(3)
C14A C8A H8A 108.1
C7A C8A H8A 108.1
C9A C8A H8A 108.1
C11A C9A C10A 114.1(3)
C11A C9A C8A 110.8(3)
C10A C9A C8A 112.4(3)
C11A C9A H9A 106.3
C10A C9A H9A 106.3
C8A C9A H9A 106.3
C19A C10A C5A 112.3(3)
C19A C10A C1A 109.3(3)
C5A C10A C1A 106.0(3)
C19A C10A C9A 111.1(3)
C5A C10A C9A 108.4(3)
C1A C10A C9A 109.7(3)
C9A C11A C12A 113.8(3)
C9A C11A H11A 108.8
C12A C11A H11A 108.8
C9A C11A H11B 108.8
C12A C11A H11B 108.8
H11A C11A H11B 107.7
C13A C12A C11A 111.2(3)
C13A C12A H12A 109.4
C11A C12A H12A 109.4
C13A C12A H12B 109.4
C11A C12A H12B 109.4
H12A C12A H12B 108.0
C12A C13A C18A 110.2(3)
C12A C13A C14A 107.1(3)
C18A C13A C14A 113.3(3)
C12A C13A C17A 116.9(3)
C18A C13A C17A 110.0(3)
C14A C13A C17A 98.9(3)
C15A C14A C8A 119.7(3)
C15A C14A C13A 105.2(3)
C8A C14A C13A 113.9(3)
C15A C14A H14A 105.7
C8A C14A H14A 105.7
C13A C14A H14A 105.7
F1A C15A C14A 109.6(3)
F1A C15A C16A 110.1(3)
C14A C15A C16A 105.4(3)
F1A C15A H15A 110.5
C14A C15A H15A 110.5
C16A C15A H15A 110.5
C15A C16A C17A 105.6(3)
C15A C16A H16A 110.6
C17A C16A H16A 110.6
C15A C16A H16B 110.6
C17A C16A H16B 110.6
H16A C16A H16B 108.7
C20A C17A C16A 109.2(9)
C20E C17A C16A 113.1(12)
C20A C17A C13A 118.5(10)
C20E C17A C13A 117.3(13)
C16A C17A C13A 103.5(3)
C20A C17A H17A 108.4
C16A C17A H17A 108.4
C13A C17A H17A 108.4
C13A C18A H18A 109.5
C13A C18A H18B 109.5
H18A C18A H18B 109.5
C13A C18A H18C 109.5
H18A C18A H18C 109.5
H18B C18A H18C 109.5
C10A C19A H19A 109.5
C10A C19A H19B 109.5
H19A C19A H19B 109.5
C10A C19A H19C 109.5
H19A C19A H19C 109.5
H19B C19A H19C 109.5
O2A C20A C21A 107.1(14)
O2A C20A C17A 106.7(14)
C21A C20A C17A 118.4(15)
O2A C20A H20A 108.1
C21A C20A H20A 108.1
C17A C20A H20A 108.1
C20A C21A H21A 109.5
C20A C21A H21B 109.5
H21A C21A H21B 109.5
C20A C21A H21C 109.5
H21A C21A H21C 109.5
H21B C21A H21C 109.5
C22A O2A C20A 115.6(14)
O3A C22A O2A 123.7(14)
O3A C22A C23A 126.0(16)
O2A C22A C23A 110.2(14)
C22A C23A H23A 109.5
C22A C23A H23B 109.5
H23A C23A H23B 109.5
C22A C23A H23C 109.5
H23A C23A H23C 109.5
H23B C23A H23C 109.5
O2E C20E C17A 103.4(18)
O2E C20E C21E 107(2)
C17A C20E C21E 106.7(19)
O2E C20E H20E 112.9
C17A C20E H20E 112.9
C21E C20E H20E 112.9
C20E C21E H21D 109.5
C20E C21E H21E 109.5
H21D C21E H21E 109.5
C20E C21E H21F 109.5
H21D C21E H21F 109.5
H21E C21E H21F 109.5
C22E O2E C20E 117.8(19)
O3E C22E O2E 123(2)
O3E C22E C23E 127.0(19)
O2E C22E C23E 109.5(18)
C22E C23E H23D 109.5
C22E C23E H23E 109.5
H23D C23E H23E 109.5
C22E C23E H23F 109.5
H23D C23E H23F 109.5
H23E C23E H23F 109.5
O5A C24A O4A 124.2(4)
O5A C24A C25A 124.5(4)
O4A C24A C25A 111.2(3)
C24A C25A H25A 109.5
C24A C25A H25B 109.5
H25A C25A H25B 109.5
C24A C25A H25C 109.5
H25A C25A H25C 109.5
H25B C25A H25C 109.5
C24A O4A C3A 117.1(3)
C2B C1B C10B 113.4(3)
C2B C1B H1B1 108.9
C10B C1B H1B1 108.9
C2B C1B H1B2 108.9
C10B C1B H1B2 108.9
H1B1 C1B H1B2 107.7
C3B C2B C1B 110.7(3)
C3B C2B H2B1 109.5
C1B C2B H2B1 109.5
C3B C2B H2B2 109.5
C1B C2B H2B2 109.5
H2B1 C2B H2B2 108.1
O4B C3B C2B 106.7(3)
O4B C3B C4B 110.2(3)
C2B C3B C4B 112.5(3)
O4B C3B H3B 109.1
C2B C3B H3B 109.1
C4B C3B H3B 109.1
C3B C4B C5B 108.6(3)
C3B C4B H4B1 110.0
C5B C4B H4B1 110.0
C3B C4B H4B2 110.0
C5B C4B H4B2 110.0
H4B1 C4B H4B2 108.4
C4B C5B C6B 111.6(3)
C4B C5B C10B 113.3(3)
C6B C5B C10B 111.4(3)
C4B C5B H5B 106.7
C6B C5B H5B 106.7
C10B C5B H5B 106.7
C7B C6B C5B 110.2(3)
C7B C6B H6B1 109.6
C5B C6B H6B1 109.6
C7B C6B H6B2 109.6
C5B C6B H6B2 109.6
H6B1 C6B H6B2 108.1
O1B C7B C6B 121.1(3)
O1B C7B C8B 123.5(3)
C6B C7B C8B 115.2(3)
C7B C8B C14B 112.5(3)
C7B C8B C9B 109.2(3)
C14B C8B C9B 109.0(3)
C7B C8B H8B 108.7
C14B C8B H8B 108.7
C9B C8B H8B 108.7
C11B C9B C10B 113.9(3)
C11B C9B C8B 111.3(3)
C10B C9B C8B 112.3(3)
C11B C9B H9B 106.2
C10B C9B H9B 106.2
C8B C9B H9B 106.2
C19B C10B C1B 109.7(3)
C19B C10B C5B 113.1(3)
C1B C10B C5B 106.8(3)
C19B C10B C9B 111.7(3)
C1B C10B C9B 108.5(3)
C5B C10B C9B 106.9(3)
C9B C11B C12B 112.6(3)
C9B C11B H11C 109.1
C12B C11B H11C 109.1
C9B C11B H11D 109.1
C12B C11B H11D 109.1
H11C C11B H11D 107.8
C13B C12B C11B 110.3(3)
C13B C12B H12C 109.6
C11B C12B H12C 109.6
C13B C12B H12D 109.6
C11B C12B H12D 109.6
H12C C12B H12D 108.1
C12B C13B C18B 109.9(3)
C12B C13B C14B 107.7(3)
C18B C13B C14B 113.4(3)
C12B C13B C17B 115.8(3)
C18B C13B C17B 110.2(3)
C14B C13B C17B 99.6(3)
C15B C14B C8B 120.3(3)
C15B C14B C13B 104.7(3)
C8B C14B C13B 113.2(3)
C15B C14B H14B 105.9
C8B C14B H14B 105.9
C13B C14B H14B 105.9
F1B C15B C14B 109.5(3)
F1B C15B C16B 109.4(3)
C14B C15B C16B 105.0(3)
F1B C15B H15B 110.9
C14B C15B H15B 110.9
C16B C15B H15B 110.9
C15B C16B C17B 106.6(3)
C15B C16B H16C 110.4
C17B C16B H16C 110.4
C15B C16B H16D 110.4
C17B C16B H16D 110.4
H16C C16B H16D 108.6
C20B C17B C13B 117.4(3)
C20B C17B C16B 111.4(3)
C13B C17B C16B 103.7(3)
C20B C17B H17B 108.0
C13B C17B H17B 108.0
C16B C17B H17B 108.0
C13B C18B H18D 109.5
C13B C18B H18E 109.5
H18D C18B H18E 109.5
C13B C18B H18F 109.5
H18D C18B H18F 109.5
H18E C18B H18F 109.5
C10B C19B H19D 109.5
C10B C19B H19E 109.5
H19D C19B H19E 109.5
C10B C19B H19F 109.5
H19D C19B H19F 109.5
H19E C19B H19F 109.5
O2B C20B C17B 106.1(3)
O2B C20B C21B 108.9(3)
C17B C20B C21B 113.8(3)
O2B C20B H20B 109.3
C17B C20B H20B 109.3
C21B C20B H20B 109.3
C20B C21B H21U 109.5
C20B C21B H21V 109.5
H21U C21B H21V 109.5
C20B C21B H21W 109.5
H21U C21B H21W 109.5
H21V C21B H21W 109.5
O3B C22B O2B 124.1(4)
O3B C22B C23B 125.6(4)
O2B C22B C23B 110.3(4)
C22B C23B H23U 109.5
C22B C23B H23V 109.5
H23U C23B H23V 109.5
C22B C23B H23W 109.5
H23U C23B H23W 109.5
H23V C23B H23W 109.5
O5B C24B O4B 123.2(4)
O5B C24B C25B 125.9(5)
O4B C24B C25B 110.9(5)
C24B C25B H25D 109.5
C24B C25B H25E 109.5
H25D C25B H25E 109.5
C24B C25B H25F 109.5
H25D C25B H25F 109.5
H25E C25B H25F 109.5
C22B O2B C20B 116.9(3)
C24B O4B C3B 117.8(4)
C2C C1C C10C 113.6(3)
C2C C1C H1C1 108.8
C10C C1C H1C1 108.8
C2C C1C H1C2 108.8
C10C C1C H1C2 108.8
H1C1 C1C H1C2 107.7
C3C C2C C1C 110.2(3)
C3C C2C H2C1 109.6
C1C C2C H2C1 109.6
C3C C2C H2C2 109.6
C1C C2C H2C2 109.6
H2C1 C2C H2C2 108.1
O4C C3C C2C 107.5(3)
O4C C3C C4C 110.4(3)
C2C C3C C4C 111.8(3)
O4C C3C H3C 109.0
C2C C3C H3C 109.0
C4C C3C H3C 109.0
C3C C4C C5C 108.8(3)
C3C C4C H4C1 109.9
C5C C4C H4C1 109.9
C3C C4C H4C2 109.9
C5C C4C H4C2 109.9
H4C1 C4C H4C2 108.3
C6C C5C C4C 111.7(3)
C6C C5C C10C 111.9(3)
C4C C5C C10C 113.2(3)
C6C C5C H5C 106.5
C4C C5C H5C 106.5
C10C C5C H5C 106.5
C7C C6C C5C 109.5(3)
C7C C6C H6C1 109.8
C5C C6C H6C1 109.8
C7C C6C H6C2 109.8
C5C C6C H6C2 109.8
H6C1 C6C H6C2 108.2
O1C C7C C6C 121.7(3)
O1C C7C C8C 122.5(3)
C6C C7C C8C 115.7(3)
C7C C8C C14C 113.7(3)
C7C C8C C9C 109.2(3)
C14C C8C C9C 108.9(3)
C7C C8C H8C 108.3
C14C C8C H8C 108.3
C9C C8C H8C 108.3
C11C C9C C10C 114.4(3)
C11C C9C C8C 111.4(3)
C10C C9C C8C 112.4(3)
C11C C9C H9C 105.9
C10C C9C H9C 105.9
C8C C9C H9C 105.9
C19C C10C C1C 109.0(3)
C19C C10C C5C 113.3(3)
C1C C10C C5C 107.8(3)
C19C C10C C9C 111.5(3)
C1C C10C C9C 108.6(3)
C5C C10C C9C 106.6(3)
C9C C11C C12C 112.9(3)
C9C C11C H11E 109.0
C12C C11C H11E 109.0
C9C C11C H11F 109.0
C12C C11C H11F 109.0
H11E C11C H11F 107.8
C13C C12C C11C 111.0(3)
C13C C12C H12E 109.4
C11C C12C H12E 109.4
C13C C12C H12F 109.4
C11C C12C H12F 109.4
H12E C12C H12F 108.0
C12C C13C C18C 109.5(3)
C12C C13C C14C 107.2(3)
C18C C13C C14C 113.4(3)
C12C C13C C17C 116.3(3)
C18C C13C C17C 110.5(3)
C14C C13C C17C 99.6(3)
C15C C14C C8C 119.8(3)
C15C C14C C13C 104.8(3)
C8C C14C C13C 114.3(3)
C15C C14C H14C 105.6
C8C C14C H14C 105.6
C13C C14C H14C 105.6
F1C C15C C14C 109.0(3)
F1C C15C C16C 109.5(3)
C14C C15C C16C 104.5(3)
F1C C15C H15C 111.2
C14C C15C H15C 111.2
C16C C15C H15C 111.2
C15C C16C C17C 106.7(3)
C15C C16C H16E 110.4
C17C C16C H16E 110.4
C15C C16C H16F 110.4
C17C C16C H16F 110.4
H16E C16C H16F 108.6
C20C C17C C13C 117.2(3)
C20C C17C C16C 110.9(3)
C13C C17C C16C 103.9(3)
C20C C17C H17C 108.2
C13C C17C H17C 108.2
C16C C17C H17C 108.2
C13C C18C H18G 109.5
C13C C18C H18H 109.5
H18G C18C H18H 109.5
C13C C18C H18I 109.5
H18G C18C H18I 109.5
H18H C18C H18I 109.5
C10C C19C H19G 109.5
C10C C19C H19H 109.5
H19G C19C H19H 109.5
C10C C19C H19I 109.5
H19G C19C H19I 109.5
H19H C19C H19I 109.5
O2C C20C C17C 106.1(3)
O2C C20C C21C 108.8(3)
C17C C20C C21C 113.4(3)
O2C C20C H20C 109.5
C17C C20C H20C 109.5
C21C C20C H20C 109.5
C20C C21C H21X 109.5
C20C C21C H21Y 109.5
H21X C21C H21Y 109.5
C20C C21C H21Z 109.5
H21X C21C H21Z 109.5
H21Y C21C H21Z 109.5
O3C C22C O2C 124.2(4)
O3C C22C C23C 124.3(4)
O2C C22C C23C 111.5(3)
C22C C23C H23X 109.5
C22C C23C H23Y 109.5
H23X C23C H23Y 109.5
C22C C23C H23Z 109.5
H23X C23C H23Z 109.5
H23Y C23C H23Z 109.5
O5C C24C O4C 123.2(4)
O5C C24C C25C 125.5(5)
O4C C24C C25C 111.3(5)
C24C C25C H25G 109.5
C24C C25C H25H 109.5
H25G C25C H25H 109.5
C24C C25C H25I 109.5
H25G C25C H25I 109.5
H25H C25C H25I 109.5
C22C O2C C20C 117.2(3)
C24C O4C C3C 116.7(4)
C2D C1D C10D 112.2(3)
C2D C1D H1D1 109.2
C10D C1D H1D1 109.2
C2D C1D H1D2 109.2
C10D C1D H1D2 109.2
H1D1 C1D H1D2 107.9
C3D C2D C1D 110.8(3)
C3D C2D H2D1 109.5
C1D C2D H2D1 109.5
C3D C2D H2D2 109.5
C1D C2D H2D2 109.5
H2D1 C2D H2D2 108.1
O4D C3D C2D 110.4(3)
O4D C3D C4D 105.4(3)
C2D C3D C4D 112.6(3)
O4D C3D H3D 109.4
C2D C3D H3D 109.4
C4D C3D H3D 109.4
C3D C4D C5D 111.7(3)
C3D C4D H4D1 109.3
C5D C4D H4D1 109.3
C3D C4D H4D2 109.3
C5D C4D H4D2 109.3
H4D1 C4D H4D2 107.9
C4D C5D C6D 111.3(3)
C4D C5D C10D 112.8(3)
C6D C5D C10D 111.5(3)
C4D C5D H5D 107.0
C6D C5D H5D 107.0
C10D C5D H5D 107.0
C7D C6D C5D 109.6(3)
C7D C6D H6D1 109.8
C5D C6D H6D1 109.8
C7D C6D H6D2 109.8
C5D C6D H6D2 109.8
H6D1 C6D H6D2 108.2
O1D C7D C6D 121.5(3)
O1D C7D C8D 123.3(3)
C6D C7D C8D 115.2(3)
C7D C8D C14D 113.6(3)
C7D C8D C9D 109.1(3)
C14D C8D C9D 108.9(3)
C7D C8D H8D 108.4
C14D C8D H8D 108.4
C9D C8D H8D 108.4
C11D C9D C10D 113.8(3)
C11D C9D C8D 110.5(3)
C10D C9D C8D 112.3(3)
C11D C9D H9D 106.5
C10D C9D H9D 106.5
C8D C9D H9D 106.5
C1D C10D C19D 109.5(3)
C1D C10D C9D 109.5(3)
C19D C10D C9D 111.2(3)
C1D C10D C5D 106.2(3)
C19D C10D C5D 112.3(3)
C9D C10D C5D 108.0(3)
C12D C11D C9D 113.6(3)
C12D C11D H11G 108.8
C9D C11D H11G 108.8
C12D C11D H11H 108.8
C9D C11D H11H 108.8
H11G C11D H11H 107.7
C13D C12D C11D 110.9(3)
C13D C12D H12G 109.5
C11D C12D H12G 109.5
C13D C12D H12H 109.5
C11D C12D H12H 109.5
H12G C12D H12H 108.0
C12D C13D C18D 110.6(3)
C12D C13D C14D 108.0(3)
C18D C13D C14D 113.6(3)
C12D C13D C17D 116.5(3)
C18D C13D C17D 109.9(3)
C14D C13D C17D 97.8(3)
C15D C14D C8D 119.8(3)
C15D C14D C13D 106.0(3)
C8D C14D C13D 113.4(3)
C15D C14D H14D 105.5
C8D C14D H14D 105.5
C13D C14D H14D 105.5
F1D C15D C14D 110.6(3)
F1D C15D C16D 110.3(3)
C14D C15D C16D 104.5(3)
F1D C15D H15D 110.4
C14D C15D H15D 110.4
C16D C15D H15D 110.4
C15D C16D C17D 106.1(3)
C15D C16D H16G 110.5
C17D C16D H16G 110.5
C15D C16D H16H 110.5
C17D C16D H16H 110.5
H16G C16D H16H 108.7
C20F C17D C16D 108.3(12)
C20D C17D C16D 114.4(10)
C20F C17D C13D 119.3(13)
C20D C17D C13D 116.9(12)
C16D C17D C13D 103.4(3)
C20D C17D H17D 107.2
C16D C17D H17D 107.2
C13D C17D H17D 107.2
C13D C18D H18J 109.5
C13D C18D H18K 109.5
H18J C18D H18K 109.5
C13D C18D H18L 109.5
H18J C18D H18L 109.5
H18K C18D H18L 109.5
C10D C19D H19J 109.5
C10D C19D H19K 109.5
H19J C19D H19K 109.5
C10D C19D H19L 109.5
H19J C19D H19L 109.5
H19K C19D H19L 109.5
O2D C20D C17D 105.9(15)
O2D C20D C21D 103.6(18)
C17D C20D C21D 109(2)
O2D C20D H20D 112.5
C17D C20D H20D 112.5
C21D C20D H20D 112.5
C20D C21D H21G 109.5
C20D C21D H21H 109.5
H21G C21D H21H 109.5
C20D C21D H21I 109.5
H21G C21D H21I 109.5
H21H C21D H21I 109.5
C22D O2D C20D 116.6(13)
O3D C22D O2D 123.6(17)
O3D C22D C23D 126.5(16)
O2D C22D C23D 109.8(14)
C22D C23D H23G 109.5
C22D C23D H23H 109.5
H23G C23D H23H 109.5
C22D C23D H23I 109.5
H23G C23D H23I 109.5
H23H C23D H23I 109.5
O2F C20F C17D 107.2(17)
O2F C20F C21F 109.7(19)
C17D C20F C21F 116(2)
O2F C20F H20F 107.9
C17D C20F H20F 107.9
C21F C20F H20F 107.9
C20F C21F H21J 109.5
C20F C21F H21K 109.5
H21J C21F H21K 109.5
C20F C21F H21L 109.5
H21J C21F H21L 109.5
H21K C21F H21L 109.5
C22F O2F C20F 116.3(16)
O3F C22F O2F 125.5(18)
O3F C22F C23F 125.7(18)
O2F C22F C23F 108.7(16)
C22F C23F H23J 109.5
C22F C23F H23K 109.5
H23J C23F H23K 109.5
C22F C23F H23L 109.5
H23J C23F H23L 109.5
H23K C23F H23L 109.5
O5D C24D O4D 123.7(4)
O5D C24D C25D 125.1(4)
O4D C24D C25D 111.2(3)
C24D C25D H25J 109.5
C24D C25D H25K 109.5
H25J C25D H25K 109.5
C24D C25D H25L 109.5
H25J C25D H25L 109.5
H25K C25D H25L 109.5
C24D O4D C3D 117.2(3)

loop_
_geom_bond_atom_site_label_1
_geom_bond_atom_site_label_2
_geom_bond_distance
C1A C2A 1.524(5)
C1A C10A 1.548(5)
C1A H1A1 0.9900
C1A H1A2 0.9900
C2A C3A 1.516(5)
C2A H2A1 0.9900
C2A H2A2 0.9900
C3A O4A 1.460(4)
C3A C4A 1.521(5)
C3A H3A 1.0000
C4A C5A 1.542(5)
C4A H4A1 0.9900
C4A H4A2 0.9900
C5A C6A 1.543(5)
C5A C10A 1.548(4)
C5A H5A 1.0000
C6A C7A 1.507(5)
C6A H6A1 0.9900
C6A H6A2 0.9900
C7A O1A 1.209(5)
C7A C8A 1.519(4)
C8A C14A 1.519(4)
C8A C9A 1.563(5)
C8A H8A 1.0000
C9A C11A 1.539(4)
C9A C10A 1.549(5)
C9A H9A 1.0000
C10A C19A 1.543(5)
C11A C12A 1.542(5)
C11A H11A 0.9900
C11A H11B 0.9900
C12A C13A 1.529(5)
C12A H12A 0.9900
C12A H12B 0.9900
C13A C18A 1.534(5)
C13A C14A 1.546(4)
C13A C17A 1.549(5)
C14A C15A 1.516(5)
C14A H14A 1.0000
C15A F1A 1.415(4)
C15A C16A 1.533(5)
C15A H15A 1.0000
C16A C17A 1.546(6)
C16A H16A 0.9900
C16A H16B 0.9900
C17A C20A 1.528(8)
C17A C20E 1.530(10)
C17A H17A 1.0000
C18A H18A 0.9800
C18A H18B 0.9800
C18A H18C 0.9800
C19A H19A 0.9800
C19A H19B 0.9800
C19A H19C 0.9800
C20A O2A 1.461(14)
C20A C21A 1.524(13)
C20A H20A 1.0000
C21A H21A 0.9800
C21A H21B 0.9800
C21A H21C 0.9800
O2A C22A 1.359(14)
C22A O3A 1.195(16)
C22A C23A 1.506(17)
C23A H23A 0.9800
C23A H23B 0.9800
C23A H23C 0.9800
C20E O2E 1.458(18)
C20E C21E 1.53(2)
C20E H20E 1.0000
C21E H21D 0.9800
C21E H21E 0.9800
C21E H21F 0.9800
O2E C22E 1.359(17)
C22E O3E 1.21(2)
C22E C23E 1.51(2)
C23E H23D 0.9800
C23E H23E 0.9800
C23E H23F 0.9800
C24A O5A 1.206(5)
C24A O4A 1.341(5)
C24A C25A 1.501(5)
C25A H25A 0.9800
C25A H25B 0.9800
C25A H25C 0.9800
C1B C2B 1.534(5)
C1B C10B 1.542(5)
C1B H1B1 0.9900
C1B H1B2 0.9900
C2B C3B 1.491(6)
C2B H2B1 0.9900
C2B H2B2 0.9900
C3B O4B 1.460(4)
C3B C4B 1.528(5)
C3B H3B 1.0000
C4B C5B 1.532(4)
C4B H4B1 0.9900
C4B H4B2 0.9900
C5B C6B 1.538(5)
C5B C10B 1.548(5)
C5B H5B 1.0000
C6B C7B 1.514(5)
C6B H6B1 0.9900
C6B H6B2 0.9900
C7B O1B 1.218(5)
C7B C8B 1.518(5)
C8B C14B 1.527(4)
C8B C9B 1.560(4)
C8B H8B 1.0000
C9B C11B 1.538(5)
C9B C10B 1.555(4)
C9B H9B 1.0000
C10B C19B 1.534(5)
C11B C12B 1.539(4)
C11B H11C 0.9900
C11B H11D 0.9900
C12B C13B 1.531(4)
C12B H12C 0.9900
C12B H12D 0.9900
C13B C18B 1.539(5)
C13B C14B 1.548(5)
C13B C17B 1.554(4)
C14B C15B 1.514(5)
C14B H14B 1.0000
C15B F1B 1.418(4)
C15B C16B 1.529(5)
C15B H15B 1.0000
C16B C17B 1.557(5)
C16B H16C 0.9900
C16B H16D 0.9900
C17B C20B 1.517(5)
C17B H17B 1.0000
C18B H18D 0.9800
C18B H18E 0.9800
C18B H18F 0.9800
C19B H19D 0.9800
C19B H19E 0.9800
C19B H19F 0.9800
C20B O2B 1.465(4)
C20B C21B 1.524(5)
C20B H20B 1.0000
C21B H21U 0.9800
C21B H21V 0.9800
C21B H21W 0.9800
C22B O3B 1.199(5)
C22B O2B 1.346(5)
C22B C23B 1.500(6)
C23B H23U 0.9800
C23B H23V 0.9800
C23B H23W 0.9800
C24B O5B 1.221(7)
C24B O4B 1.330(6)
C24B C25B 1.509(7)
C25B H25D 0.9800
C25B H25E 0.9800
C25B H25F 0.9800
C1C C2C 1.538(5)
C1C C10C 1.541(5)
C1C H1C1 0.9900
C1C H1C2 0.9900
C2C C3C 1.502(6)
C2C H2C1 0.9900
C2C H2C2 0.9900
C3C O4C 1.455(4)
C3C C4C 1.531(5)
C3C H3C 1.0000
C4C C5C 1.532(5)
C4C H4C1 0.9900
C4C H4C2 0.9900
C5C C6C 1.531(5)
C5C C10C 1.543(5)
C5C H5C 1.0000
C6C C7C 1.505(5)
C6C H6C1 0.9900
C6C H6C2 0.9900
C7C O1C 1.214(5)
C7C C8C 1.518(5)
C8C C14C 1.526(4)
C8C C9C 1.564(4)
C8C H8C 1.0000
C9C C11C 1.537(5)
C9C C10C 1.556(4)
C9C H9C 1.0000
C10C C19C 1.537(5)
C11C C12C 1.540(5)
C11C H11E 0.9900
C11C H11F 0.9900
C12C C13C 1.530(5)
C12C H12E 0.9900
C12C H12F 0.9900
C13C C18C 1.538(5)
C13C C14C 1.547(5)
C13C C17C 1.551(4)
C14C C15C 1.521(5)
C14C H14C 1.0000
C15C F1C 1.423(4)
C15C C16C 1.531(5)
C15C H15C 1.0000
C16C C17C 1.556(5)
C16C H16E 0.9900
C16C H16F 0.9900
C17C C20C 1.517(5)
C17C H17C 1.0000
C18C H18G 0.9800
C18C H18H 0.9800
C18C H18I 0.9800
C19C H19G 0.9800
C19C H19H 0.9800
C19C H19I 0.9800
C20C O2C 1.464(5)
C20C C21C 1.522(5)
C20C H20C 1.0000
C21C H21X 0.9800
C21C H21Y 0.9800
C21C H21Z 0.9800
C22C O3C 1.204(5)
C22C O2C 1.339(5)
C22C C23C 1.497(6)
C23C H23X 0.9800
C23C H23Y 0.9800
C23C H23Z 0.9800
C24C O5C 1.191(7)
C24C O4C 1.359(6)
C24C C25C 1.495(7)
C25C H25G 0.9800
C25C H25H 0.9800
C25C H25I 0.9800
C1D C2D 1.535(5)
C1D C10D 1.541(5)
C1D H1D1 0.9900
C1D H1D2 0.9900
C2D C3D 1.522(5)
C2D H2D1 0.9900
C2D H2D2 0.9900
C3D O4D 1.458(4)
C3D C4D 1.526(5)
C3D H3D 1.0000
C4D C5D 1.533(4)
C4D H4D1 0.9900
C4D H4D2 0.9900
C5D C6D 1.534(5)
C5D C10D 1.554(4)
C5D H5D 1.0000
C6D C7D 1.504(5)
C6D H6D1 0.9900
C6D H6D2 0.9900
C7D O1D 1.221(5)
C7D C8D 1.518(5)
C8D C14D 1.530(4)
C8D C9D 1.556(5)
C8D H8D 1.0000
C9D C11D 1.547(5)
C9D C10D 1.550(4)
C9D H9D 1.0000
C10D C19D 1.541(5)
C11D C12D 1.539(5)
C11D H11G 0.9900
C11D H11H 0.9900
C12D C13D 1.522(6)
C12D H12G 0.9900
C12D H12H 0.9900
C13D C18D 1.545(5)
C13D C14D 1.550(5)
C13D C17D 1.565(5)
C14D C15D 1.513(5)
C14D H14D 1.0000
C15D F1D 1.404(4)
C15D C16D 1.539(5)
C15D H15D 1.0000
C16D C17D 1.543(6)
C16D H16G 0.9900
C16D H16H 0.9900
C17D C20F 1.512(10)
C17D C20D 1.515(9)
C17D H17D 1.0000
C18D H18J 0.9800
C18D H18K 0.9800
C18D H18L 0.9800
C19D H19J 0.9800
C19D H19K 0.9800
C19D H19L 0.9800
C20D O2D 1.484(16)
C20D C21D 1.529(17)
C20D H20D 1.0000
C21D H21G 0.9800
C21D H21H 0.9800
C21D H21I 0.9800
O2D C22D 1.350(14)
C22D O3D 1.202(18)
C22D C23D 1.51(2)
C23D H23G 0.9800
C23D H23H 0.9800
C23D H23I 0.9800
C20F O2F 1.473(17)
C20F C21F 1.516(17)
C20F H20F 1.0000
C21F H21J 0.9800
C21F H21K 0.9800
C21F H21L 0.9800
O2F C22F 1.346(16)
C22F O3F 1.185(19)
C22F C23F 1.51(2)
C23F H23J 0.9800
C23F H23K 0.9800
C23F H23L 0.9800
C24D O5D 1.194(5)
C24D O4D 1.346(5)
C24D C25D 1.502(5)
C25D H25J 0.9800
C25D H25K 0.9800
C25D H25L 0.9800

loop_
_geom_torsion_atom_site_label_1
_geom_torsion_atom_site_label_2
_geom_torsion_atom_site_label_3
_geom_torsion_atom_site_label_4
_geom_torsion
C10A C1A C2A C3A -58.7(4)
C1A C2A C3A O4A 170.0(3)
C1A C2A C3A C4A 52.5(4)
O4A C3A C4A C5A -171.0(3)
C2A C3A C4A C5A -50.1(4)
C3A C4A C5A C6A -179.8(3)
C3A C4A C5A C10A 54.5(4)
C4A C5A C6A C7A 175.5(3)
C10A C5A C6A C7A -57.7(4)
C5A C6A C7A O1A -120.9(4)
C5A C6A C7A C8A 55.6(4)
O1A C7A C8A C14A 1.2(5)
C6A C7A C8A C14A -175.3(3)
O1A C7A C8A C9A 123.3(4)
C6A C7A C8A C9A -53.1(4)
C14A C8A C9A C11A -52.2(4)
C7A C8A C9A C11A -177.5(3)
C14A C8A C9A C10A 178.8(3)
C7A C8A C9A C10A 53.5(4)
C4A C5A C10A C19A 61.4(4)
C6A C5A C10A C19A -64.1(4)
C4A C5A C10A C1A -57.8(3)
C6A C5A C10A C1A 176.7(3)
C4A C5A C10A C9A -175.5(3)
C6A C5A C10A C9A 59.0(3)
C2A C1A C10A C19A -61.5(4)
C2A C1A C10A C5A 59.7(4)
C2A C1A C10A C9A 176.5(3)
C11A C9A C10A C19A -60.6(4)
C8A C9A C10A C19A 66.5(4)
C11A C9A C10A C5A 175.6(3)
C8A C9A C10A C5A -57.3(4)
C11A C9A C10A C1A 60.3(4)
C8A C9A C10A C1A -172.5(3)
C10A C9A C11A C12A 179.7(3)
C8A C9A C11A C12A 51.7(4)
C9A C11A C12A C13A -54.9(4)
C11A C12A C13A C18A -67.3(4)
C11A C12A C13A C14A 56.4(4)
C11A C12A C13A C17A 166.2(3)
C7A C8A C14A C15A -52.6(4)
C9A C8A C14A C15A -174.9(3)
C7A C8A C14A C13A -178.2(3)
C9A C8A C14A C13A 59.5(4)
C12A C13A C14A C15A 165.5(3)
C18A C13A C14A C15A -72.7(4)
C17A C13A C14A C15A 43.7(3)
C12A C13A C14A C8A -61.5(4)
C18A C13A C14A C8A 60.2(4)
C17A C13A C14A C8A 176.7(3)
C8A C14A C15A F1A -38.3(4)
C13A C14A C15A F1A 91.4(3)
C8A C14A C15A C16A -156.7(3)
C13A C14A C15A C16A -27.1(4)
F1A C15A C16A C17A -119.0(3)
C14A C15A C16A C17A -1.0(4)
C15A C16A C17A C20A 155.5(11)
C15A C16A C17A C20E 156.3(16)
C15A C16A C17A C13A 28.4(4)
C12A C13A C17A C20A 81.0(12)
C18A C13A C17A C20A -45.7(12)
C14A C13A C17A C20A -164.6(11)
C12A C13A C17A C20E 76.7(16)
C18A C13A C17A C20E -49.9(16)
C14A C13A C17A C20E -168.8(16)
C12A C13A C17A C16A -158.0(3)
C18A C13A C17A C16A 75.4(4)
C14A C13A C17A C16A -43.5(4)
C16A C17A C20A O2A 168.3(12)
C13A C17A C20A O2A -73.6(18)
C16A C17A C20A C21A 48(2)
C13A C17A C20A C21A 165.6(14)
C21A C20A O2A C22A -87(2)
C17A C20A O2A C22A 146(2)
C20A O2A C22A O3A 5(4)
C20A O2A C22A C23A -178.1(19)
C16A C17A C20E O2E 170.7(15)
C13A C17A C20E O2E -69(2)
C16A C17A C20E C21E 58(2)
C13A C17A C20E C21E 178.0(14)
C17A C20E O2E C22E 155(3)
C21E C20E O2E C22E -92(3)
C20E O2E C22E O3E -18(5)
C20E O2E C22E C23E 165(3)
O5A C24A O4A C3A 3.8(6)
C25A C24A O4A C3A -176.8(3)
C2A C3A O4A C24A 72.0(4)
C4A C3A O4A C24A -165.9(3)
C10B C1B C2B C3B -55.8(5)
C1B C2B C3B O4B 176.8(3)
C1B C2B C3B C4B 55.9(4)
O4B C3B C4B C5B -175.6(3)
C2B C3B C4B C5B -56.8(4)
C3B C4B C5B C6B -175.0(3)
C3B C4B C5B C10B 58.3(4)
C4B C5B C6B C7B 174.9(3)
C10B C5B C6B C7B -57.4(4)
C5B C6B C7B O1B -122.7(4)
C5B C6B C7B C8B 53.4(4)
O1B C7B C8B C14B 3.1(5)
C6B C7B C8B C14B -172.9(3)
O1B C7B C8B C9B 124.2(4)
C6B C7B C8B C9B -51.7(4)
C7B C8B C9B C11B -175.8(3)
C14B C8B C9B C11B -52.5(4)
C7B C8B C9B C10B 55.2(4)
C14B C8B C9B C10B 178.4(3)
C2B C1B C10B C19B -68.3(4)
C2B C1B C10B C5B 54.7(4)
C2B C1B C10B C9B 169.5(3)
C4B C5B C10B C19B 63.9(4)
C6B C5B C10B C19B -62.9(4)
C4B C5B C10B C1B -56.8(4)
C6B C5B C10B C1B 176.4(3)
C4B C5B C10B C9B -172.8(3)
C6B C5B C10B C9B 60.4(4)
C11B C9B C10B C19B -63.1(4)
C8B C9B C10B C19B 64.5(4)
C11B C9B C10B C1B 57.9(4)
C8B C9B C10B C1B -174.5(3)
C11B C9B C10B C5B 172.7(3)
C8B C9B C10B C5B -59.7(4)
C10B C9B C11B C12B -178.1(3)
C8B C9B C11B C12B 53.8(4)
C9B C11B C12B C13B -57.3(4)
C11B C12B C13B C18B -65.5(4)
C11B C12B C13B C14B 58.5(4)
C11B C12B C13B C17B 168.9(3)
C7B C8B C14B C15B -56.3(4)
C9B C8B C14B C15B -177.5(3)
C7B C8B C14B C13B 179.0(3)
C9B C8B C14B C13B 57.7(4)
C12B C13B C14B C15B 166.1(3)
C18B C13B C14B C15B -72.1(3)
C17B C13B C14B C15B 44.9(3)
C12B C13B C14B C8B -61.1(3)
C18B C13B C14B C8B 60.8(4)
C17B C13B C14B C8B 177.8(3)
C8B C14B C15B F1B -43.8(4)
C13B C14B C15B F1B 84.9(3)
C8B C14B C15B C16B -161.1(3)
C13B C14B C15B C16B -32.5(3)
F1B C15B C16B C17B -110.8(3)
C14B C15B C16B C17B 6.7(4)
C12B C13B C17B C20B 81.9(4)
C18B C13B C17B C20B -43.6(4)
C14B C13B C17B C20B -163.0(3)
C12B C13B C17B C16B -154.8(3)
C18B C13B C17B C16B 79.7(3)
C14B C13B C17B C16B -39.7(3)
C15B C16B C17B C20B 148.4(3)
C15B C16B C17B C13B 21.2(4)
C13B C17B C20B O2B -58.2(4)
C16B C17B C20B O2B -177.5(3)
C13B C17B C20B C21B -178.0(3)
C16B C17B C20B C21B 62.8(4)
O3B C22B O2B C20B 5.0(5)
C23B C22B O2B C20B -174.3(3)
C17B C20B O2B C22B 140.4(3)
C21B C20B O2B C22B -96.7(4)
O5B C24B O4B C3B 4.2(6)
C25B C24B O4B C3B -177.7(4)
C2B C3B O4B C24B 145.1(4)
C4B C3B O4B C24B -92.5(4)
C10C C1C C2C C3C -55.5(4)
C1C C2C C3C O4C 178.2(3)
C1C C2C C3C C4C 56.9(4)
O4C C3C C4C C5C -177.8(3)
C2C C3C C4C C5C -58.2(4)
C3C C4C C5C C6C -174.3(3)
C3C C4C C5C C10C 58.2(4)
C4C C5C C6C C7C 173.4(3)
C10C C5C C6C C7C -58.4(4)
C5C C6C C7C O1C -122.8(4)
C5C C6C C7C C8C 53.9(4)
O1C C7C C8C C14C 3.3(5)
C6C C7C C8C C14C -173.3(3)
O1C C7C C8C C9C 125.1(4)
C6C C7C C8C C9C -51.5(4)
C7C C8C C9C C11C -176.1(3)
C14C C8C C9C C11C -51.5(4)
C7C C8C C9C C10C 53.9(4)
C14C C8C C9C C10C 178.5(3)
C2C C1C C10C C19C -69.8(4)
C2C C1C C10C C5C 53.5(4)
C2C C1C C10C C9C 168.5(3)
C6C C5C C10C C19C -62.1(4)
C4C C5C C10C C19C 65.3(4)
C6C C5C C10C C1C 177.2(3)
C4C C5C C10C C1C -55.4(4)
C6C C5C C10C C9C 60.9(4)
C4C C5C C10C C9C -171.8(3)
C11C C9C C10C C19C -63.0(4)
C8C C9C C10C C19C 65.4(4)
C11C C9C C10C C1C 57.2(4)
C8C C9C C10C C1C -174.5(3)
C11C C9C C10C C5C 173.0(3)
C8C C9C C10C C5C -58.7(4)
C10C C9C C11C C12C -178.2(3)
C8C C9C C11C C12C 52.9(4)
C9C C11C C12C C13C -56.8(4)
C11C C12C C13C C18C -66.0(4)
C11C C12C C13C C14C 57.5(4)
C11C C12C C13C C17C 167.8(3)
C7C C8C C14C C15C -55.2(4)
C9C C8C C14C C15C -177.1(3)
C7C C8C C14C C13C 179.3(3)
C9C C8C C14C C13C 57.3(4)
C12C C13C C14C C15C 166.5(3)
C18C C13C C14C C15C -72.5(3)
C17C C13C C14C C15C 45.0(3)
C12C C13C C14C C8C -60.4(3)
C18C C13C C14C C8C 60.6(4)
C17C C13C C14C C8C 178.0(3)
C8C C14C C15C F1C -45.3(4)
C13C C14C C15C F1C 84.7(3)
C8C C14C C15C C16C -162.2(3)
C13C C14C C15C C16C -32.3(3)
F1C C15C C16C C17C -110.2(3)
C14C C15C C16C C17C 6.4(4)
C12C C13C C17C C20C 82.7(4)
C18C C13C C17C C20C -43.0(4)
C14C C13C C17C C20C -162.5(3)
C12C C13C C17C C16C -154.6(3)
C18C C13C C17C C16C 79.7(3)
C14C C13C C17C C16C -39.8(3)
C15C C16C C17C C20C 148.3(3)
C15C C16C C17C C13C 21.5(4)
C13C C17C C20C O2C -58.5(4)
C16C C17C C20C O2C -177.5(3)
C13C C17C C20C C21C -177.8(3)
C16C C17C C20C C21C 63.2(4)
O3C C22C O2C C20C 4.2(5)
C23C C22C O2C C20C -175.2(3)
C17C C20C O2C C22C 142.4(3)
C21C C20C O2C C22C -95.3(4)
O5C C24C O4C C3C 0.3(6)
C25C C24C O4C C3C 179.1(4)
C2C C3C O4C C24C 153.4(4)
C4C C3C O4C C24C -84.4(4)
C10D C1D C2D C3D -58.7(4)
C1D C2D C3D O4D 170.0(3)
C1D C2D C3D C4D 52.4(4)
O4D C3D C4D C5D -171.3(3)
C2D C3D C4D C5D -50.8(4)
C3D C4D C5D C6D -179.1(3)
C3D C4D C5D C10D 54.7(4)
C4D C5D C6D C7D 175.7(3)
C10D C5D C6D C7D -57.3(4)
C5D C6D C7D O1D -122.1(4)
C5D C6D C7D C8D 55.6(4)
O1D C7D C8D C14D 2.4(5)
C6D C7D C8D C14D -175.3(3)
O1D C7D C8D C9D 124.0(4)
C6D C7D C8D C9D -53.6(4)
C7D C8D C9D C11D -177.4(3)
C14D C8D C9D C11D -53.0(4)
C7D C8D C9D C10D 54.3(4)
C14D C8D C9D C10D 178.7(3)
C2D C1D C10D C19D -61.6(4)
C2D C1D C10D C9D 176.2(3)
C2D C1D C10D C5D 59.9(3)
C11D C9D C10D C1D 60.9(4)
C8D C9D C10D C1D -172.6(3)
C11D C9D C10D C19D -60.3(4)
C8D C9D C10D C19D 66.2(4)
C11D C9D C10D C5D 176.1(3)
C8D C9D C10D C5D -57.4(4)
C4D C5D C10D C1D -57.9(3)
C6D C5D C10D C1D 176.0(3)
C4D C5D C10D C19D 61.8(4)
C6D C5D C10D C19D -64.3(4)
C4D C5D C10D C9D -175.2(3)
C6D C5D C10D C9D 58.7(3)
C10D C9D C11D C12D -179.4(3)
C8D C9D C11D C12D 53.1(4)
C9D C11D C12D C13D -55.6(4)
C11D C12D C13D C18D -68.5(4)
C11D C12D C13D C14D 56.4(4)
C11D C12D C13D C17D 165.2(3)
C7D C8D C14D C15D -52.9(4)
C9D C8D C14D C15D -174.7(3)
C7D C8D C14D C13D -179.4(3)
C9D C8D C14D C13D 58.8(4)
C12D C13D C14D C15D 166.0(3)
C18D C13D C14D C15D -70.9(4)
C17D C13D C14D C15D 44.8(3)
C12D C13D C14D C8D -60.6(4)
C18D C13D C14D C8D 62.5(4)
C17D C13D C14D C8D 178.2(3)
C8D C14D C15D F1D -39.5(4)
C13D C14D C15D F1D 90.4(3)
C8D C14D C15D C16D -158.3(3)
C13D C14D C15D C16D -28.4(4)
F1D C15D C16D C17D -119.4(3)
C14D C15D C16D C17D -0.4(4)
C15D C16D C17D C20F 156.0(16)
C15D C16D C17D C20D 156.6(15)
C15D C16D C17D C13D 28.4(4)
C12D C13D C17D C20F 81.3(15)
C18D C13D C17D C20F -45.4(16)
C14D C13D C17D C20F -164.0(15)
C12D C13D C17D C20D 75.0(14)
C18D C13D C17D C20D -51.7(14)
C14D C13D C17D C20D -170.4(14)
C12D C13D C17D C16D -158.4(3)
C18D C13D C17D C16D 74.9(4)
C14D C13D C17D C16D -43.7(3)
C16D C17D C20D O2D 171.6(13)
C13D C17D C20D O2D -67(2)
C16D C17D C20D C21D 61(2)
C13D C17D C20D C21D -178.4(12)
C17D C20D O2D C22D 155(2)
C21D C20D O2D C22D -90(2)
C20D O2D C22D O3D -8(3)
C20D O2D C22D C23D 168.5(19)
C16D C17D C20F O2F 175.1(16)
C13D C17D C20F O2F -67(2)
C16D C17D C20F C21F 52(3)
C13D C17D C20F C21F 170.0(17)
C17D C20F O2F C22F 148(3)
C21F C20F O2F C22F -85(3)
C20F O2F C22F O3F -4(3)
C20F O2F C22F C23F 174(2)
O5D C24D O4D C3D 3.3(6)
C25D C24D O4D C3D -176.9(3)
C2D C3D O4D C24D 71.8(4)
C4D C3D O4D C24D -166.3(3)
